data_1572940
loop_
_publ_author_name
'Virtue, Jemma I.'
'Tsoukatos, Steven'
'Johnston, Martin R.'
'Bloch, Witold M.'

_publ_section_title
;
 Halide-triggered assembly and selective bisulfate recognition in a
 quadruply interlocked coordination cage.
;
_journal_issue 45
_journal_name_full 'Chemical science'
_journal_page_first 19119
_journal_page_last 19125
_journal_paper_doi 10.1039/d4sc04913f
_journal_volume 15
_journal_year 2024
_chemical_formula_moiety '(C84 H56 N24 Pd2)2, (Cl O4)5 B F4, Cl, (C H Cl3)7, (C2 H3 N)3.5, (H2 O)0.25'
_chemical_formula_sum 'C182 H130 B Cl27 F4 N51.5 O20.25 Pd4'
_chemical_formula_weight 4831.93
_space_group_crystal_system orthorhombic
_space_group_IT_number 60
_space_group_name_Hall '-P 2n 2ab'
_space_group_name_H-M_alt 'P b c n'
_atom_sites_solution_hydrogens geom
_audit_creation_method SHELXL-2019/3
_audit_update_record
;
2024-10-22 deposited with the CCDC.	2024-10-24 downloaded from the CCDC.
;
_cell_angle_alpha 90
_cell_angle_beta 90
_cell_angle_gamma 90
_cell_formula_units_Z 4
_cell_length_a 14.977(3)
_cell_length_b 27.843(6)
_cell_length_c 49.372(10)
_cell_measurement_reflns_used 24551
_cell_measurement_temperature 100(2)
_cell_measurement_theta_max 49.377
_cell_measurement_theta_min 0.738
_cell_volume 20588(7)
_computing_cell_refinement 'XDS (Kabsch, 1993)'
_computing_data_collection 'BluIce (McPhillips, 2002)'
_computing_data_reduction 'XDS (Kabsch, 1993)'
_computing_molecular_graphics 'shelXle (Huebschle, 2014)'
_computing_publication_material 'CIFTAB (Sheldrick, 1997)'
_computing_structure_refinement 'SHELXL-2019/2 (Sheldrick, 2019)'
_computing_structure_solution 'SHELXT 2018/2 (Sheldrick, 2018)'
_diffrn_ambient_temperature 100(2)
_diffrn_measured_fraction_theta_full 0.994
_diffrn_measured_fraction_theta_max 0.977
_diffrn_measurement_device_type 'ADSC Quantum 210r'
_diffrn_measurement_method 'Phi Scan'
_diffrn_radiation_type Synchrotron
_diffrn_radiation_wavelength 0.71073
_diffrn_reflns_av_R_equivalents 0.1310
_diffrn_reflns_av_unetI/netI 0.0506
_diffrn_reflns_Laue_measured_fraction_full 0.994
_diffrn_reflns_Laue_measured_fraction_max 0.977
_diffrn_reflns_limit_h_max 16
_diffrn_reflns_limit_h_min -17
_diffrn_reflns_limit_k_max 33
_diffrn_reflns_limit_k_min -33
_diffrn_reflns_limit_l_max 60
_diffrn_reflns_limit_l_min -60
_diffrn_reflns_number 240907
_diffrn_reflns_point_group_measured_fraction_full 0.994
_diffrn_reflns_point_group_measured_fraction_max 0.977
_diffrn_reflns_theta_full 25.242
_diffrn_reflns_theta_max 26.373
_diffrn_reflns_theta_min 1.463
_diffrn_source 'MX1 Beamline Australian Synchrotron'
_exptl_absorpt_coefficient_mu 0.773
_exptl_absorpt_correction_type none
_exptl_crystal_colour colorless
_exptl_crystal_density_diffrn 1.559
_exptl_crystal_description plate
_exptl_crystal_F_000 9714
_exptl_crystal_size_max 0.17
_exptl_crystal_size_mid 0.13
_exptl_crystal_size_min 0.04
_refine_diff_density_max 1.519
_refine_diff_density_min -1.032
_refine_diff_density_rms 0.114
_refine_ls_extinction_method none
_refine_ls_goodness_of_fit_ref 1.041
_refine_ls_hydrogen_treatment constr
_refine_ls_matrix_type full
_refine_ls_number_parameters 1369
_refine_ls_number_reflns 20587
_refine_ls_number_restraints 2919
_refine_ls_restrained_S_all 0.998
_refine_ls_R_factor_all 0.1612
_refine_ls_R_factor_gt 0.0949
_refine_ls_shift/su_max 0.002
_refine_ls_shift/su_mean 0.000
_refine_ls_structure_factor_coef Fsqd
_refine_ls_weighting_details 'w=1/[\s^2^(Fo^2^)+(0.1523P)^2^+47.9368P] where P=(Fo^2^+2Fc^2^)/3'
_refine_ls_weighting_scheme calc
_refine_ls_wR_factor_gt 0.2667
_refine_ls_wR_factor_ref 0.3166
_reflns_Friedel_coverage 0.000
_reflns_number_gt 10315
_reflns_number_total 20587
_reflns_threshold_expression 'I > 2\s(I)'
_cod_data_source_file d4sc04913f2.cif
_cod_data_source_block ClO4_2
_cod_depositor_comments 'Adding full bibliography for 1572937--1572941.cif.'
_cod_original_formula_sum 'C182 H130 B Cl27 F4 N51.50 O20.25 Pd4'
_cod_database_code 1572940
_shelx_shelxl_version_number 2019/3
_shelx_space_group_comment
;
The symmetry employed for this shelxl refinement is uniquely defined
by the following loop, which should always be used as a source of
symmetry information in preference to the above space-group names.
They are only intended as comments.
;

loop_
_space_group_symop_operation_xyz
'x, y, z'
'-x+1/2, -y+1/2, z+1/2'
'-x, y, -z+1/2'
'x+1/2, -y+1/2, -z'
'-x, -y, -z'
'x-1/2, y-1/2, -z-1/2'
'x, -y, z-1/2'
'-x-1/2, y-1/2, z'

loop_
_atom_site_label
_atom_site_type_symbol
_atom_site_fract_x
_atom_site_fract_y
_atom_site_fract_z
_atom_site_U_iso_or_equiv
_atom_site_adp_type
_atom_site_occupancy
_atom_site_site_symmetry_order
_atom_site_calc_flag
_atom_site_refinement_flags_posn
_atom_site_refinement_flags_adp
_atom_site_refinement_flags_occupancy
_atom_site_disorder_assembly
_atom_site_disorder_group
Pd1 Pd 0.49724(4) 0.64902(2) 0.81597(2) 0.0750(3) Uani 1 1 d . . . . .
Cl1 Cl 0.500000 0.66133(10) 0.750000 0.0758(9) Uani 1 2 d S T P . .
Pd2 Pd 0.47150(4) 0.65228(3) 0.52074(2) 0.0838(3) Uani 1 1 d . . . . .
N1_1 N 0.6329(4) 0.6456(2) 0.81448(15) 0.0752(19) Uani 1 1 d D U . . .
C2_1 C 0.6816(5) 0.6629(3) 0.83472(17) 0.080(2) Uani 1 1 d D U . . .
H2_1 H 0.652297 0.675404 0.849747 0.096 Uiso 1 1 calc R U . . .
C3_1 C 0.7733(5) 0.6631(3) 0.83452(19) 0.091(3) Uani 1 1 d D U . . .
H3_1 H 0.805637 0.675854 0.848898 0.109 Uiso 1 1 calc R U . . .
C4_1 C 0.8163(5) 0.6436(3) 0.81208(17) 0.088(3) Uani 1 1 d D U . . .
H4_1 H 0.878346 0.642445 0.811513 0.106 Uiso 1 1 calc R U . . .
C5_1 C 0.7669(4) 0.6258(2) 0.79061(15) 0.077(2) Uani 1 1 d D U . . .
C6_1 C 0.6736(4) 0.6279(3) 0.79267(16) 0.072(2) Uani 1 1 d D U . . .
H6_1 H 0.639050 0.616581 0.778375 0.086 Uiso 1 1 calc R U . . .
C7_1 C 0.8071(5) 0.6055(3) 0.76699(15) 0.076(2) Uani 1 1 d D U . . .
C8_1 C 0.8399(5) 0.5885(3) 0.74719(15) 0.075(2) Uani 1 1 d D U . . .
C9_1 C 0.8870(4) 0.5709(2) 0.72413(14) 0.073(2) Uani 1 1 d D U . . .
C10_1 C 0.8675(4) 0.5328(2) 0.70784(17) 0.074(2) Uani 1 1 d D U . . .
H10_1 H 0.820682 0.511302 0.710340 0.088 Uiso 1 1 calc R U . . .
N11_1 N 0.9270(4) 0.5315(2) 0.68767(14) 0.0772(18) Uani 1 1 d D U . . .
N12_1 N 0.9873(4) 0.5680(2) 0.68974(14) 0.0762(19) Uani 1 1 d D U . . .
C13_1 C 0.9628(4) 0.5913(3) 0.71195(17) 0.083(2) Uani 1 1 d D U . . .
H13_1 H 0.992473 0.618104 0.718696 0.100 Uiso 1 1 calc R U . . .
C14_1 C 0.9310(5) 0.4984(3) 0.66585(18) 0.075(2) Uani 1 1 d D U . . .
H14A_1 H 0.917274 0.466475 0.672500 0.090 Uiso 1 1 calc R U . . .
H14B_1 H 0.991143 0.497892 0.658591 0.090 Uiso 1 1 calc R U . . .
N15_1 N 0.8688(3) 0.5108(2) 0.64437(15) 0.0767(18) Uani 1 1 d D U . . .
N16_1 N 0.7801(4) 0.5022(3) 0.64863(15) 0.093(2) Uani 1 1 d D U . . .
C17_1 C 0.7414(5) 0.5170(3) 0.62601(17) 0.090(3) Uani 1 1 d D U . . .
H17_1 H 0.680171 0.515493 0.622979 0.108 Uiso 1 1 calc R U . . .
C18_1 C 0.8027(5) 0.5352(3) 0.60707(14) 0.081(2) Uani 1 1 d D U . . .
C19_1 C 0.8851(5) 0.5300(3) 0.62022(17) 0.076(2) Uani 1 1 d D U . . .
H19_1 H 0.940704 0.538383 0.613331 0.091 Uiso 1 1 calc R U . . .
C20_1 C 0.7855(6) 0.5551(3) 0.58105(15) 0.082(2) Uani 1 1 d D U . . .
C21_1 C 0.7644(6) 0.5710(3) 0.55947(16) 0.085(2) Uani 1 1 d D U . . .
C22_1 C 0.7303(5) 0.5950(3) 0.53617(15) 0.081(2) Uani 1 1 d D U . . .
C23_1 C 0.7782(5) 0.6049(3) 0.51286(17) 0.088(2) Uani 1 1 d D U . . .
H23_1 H 0.837310 0.595158 0.511157 0.106 Uiso 1 1 calc R U . . .
C24_1 C 0.7363(5) 0.6296(3) 0.49211(19) 0.096(3) Uani 1 1 d D U . . .
H24_1 H 0.766803 0.636027 0.476110 0.116 Uiso 1 1 calc R U . . .
C25_1 C 0.6488(5) 0.6448(3) 0.49521(18) 0.084(2) Uani 1 1 d D U . . .
H25_1 H 0.621927 0.662408 0.481418 0.100 Uiso 1 1 calc R U . . .
N26_1 N 0.6024(4) 0.6348(2) 0.51754(15) 0.0779(19) Uani 1 1 d D U . . .
C27_1 C 0.6417(4) 0.6113(3) 0.53755(17) 0.077(2) Uani 1 1 d D U . . .
H27_1 H 0.609182 0.605206 0.553223 0.092 Uiso 1 1 calc R U . . .
N1_2 N 0.4884(4) 0.5770(2) 0.81014(15) 0.080(2) Uani 1 1 d D U . . .
C2_2 C 0.5307(5) 0.5458(3) 0.82559(18) 0.084(3) Uani 1 1 d D U . . .
H2_2 H 0.565367 0.557187 0.839834 0.101 Uiso 1 1 calc R U . . .
C3_2 C 0.5254(6) 0.4965(3) 0.8214(2) 0.099(3) Uani 1 1 d D U . . .
H3_2 H 0.556528 0.475269 0.832435 0.119 Uiso 1 1 calc R U . . .
C4_2 C 0.4722(6) 0.4799(3) 0.80021(19) 0.101(3) Uani 1 1 d D U . . .
H4_2 H 0.467497 0.447098 0.796809 0.121 Uiso 1 1 calc R U . . .
C5_2 C 0.4263(5) 0.5127(2) 0.78425(16) 0.089(2) Uani 1 1 d D U . . .
C6_2 C 0.4366(5) 0.5612(2) 0.79011(18) 0.082(2) Uani 1 1 d D U . . .
H6_2 H 0.406006 0.583554 0.779622 0.099 Uiso 1 1 calc R U . . .
C7_2 C 0.3684(5) 0.4978(3) 0.76271(17) 0.093(3) Uani 1 1 d D U . . .
C8_2 C 0.3225(6) 0.4841(3) 0.74453(18) 0.096(3) Uani 1 1 d D U . . .
C9_2 C 0.2728(5) 0.4670(3) 0.72177(17) 0.097(3) Uani 1 1 d D U . . .
C10_2 C 0.2925(5) 0.4264(3) 0.7071(2) 0.097(3) Uani 1 1 d D U . . .
H10_2 H 0.337803 0.404601 0.710874 0.116 Uiso 1 1 calc R U . . .
N11_2 N 0.2358(5) 0.4239(2) 0.68671(17) 0.098(2) Uani 1 1 d D U . . .
N12_2 N 0.1746(5) 0.4599(3) 0.68704(18) 0.113(3) Uani 1 1 d D U . . .
C13_2 C 0.1979(6) 0.4857(3) 0.7084(2) 0.117(4) Uani 1 1 d D U . . .
H13_2 H 0.167884 0.513196 0.713922 0.140 Uiso 1 1 calc R U . . .
C14_2 C 0.2333(7) 0.3887(3) 0.6652(2) 0.107(3) Uani 1 1 d D U . . .
H14A_2 H 0.172349 0.385106 0.658796 0.128 Uiso 1 1 calc R U . . .
H14B_2 H 0.253016 0.357859 0.672065 0.128 Uiso 1 1 calc R U . . .
N15_2 N 0.2903(4) 0.4031(2) 0.64266(17) 0.096(2) Uani 1 1 d D U . . .
N16_2 N 0.3774(5) 0.3901(3) 0.64279(17) 0.100(2) Uani 1 1 d D U . . .
C17_2 C 0.4103(5) 0.4096(3) 0.62062(19) 0.100(3) Uani 1 1 d D U . . .
H17_2 H 0.469780 0.406795 0.615423 0.120 Uiso 1 1 calc R U . . .
C18_2 C 0.3463(6) 0.4350(3) 0.60571(16) 0.094(3) Uani 1 1 d D U . . .
C19_2 C 0.2691(6) 0.4296(3) 0.6209(2) 0.101(3) Uani 1 1 d D U . . .
H19_2 H 0.213046 0.441969 0.616740 0.122 Uiso 1 1 calc R U . . .
C20_2 C 0.3596(7) 0.4604(3) 0.58095(18) 0.101(3) Uani 1 1 d D U . . .
C21_2 C 0.3713(7) 0.4823(3) 0.56045(18) 0.104(3) Uani 1 1 d D U . . .
C22_2 C 0.3867(6) 0.5090(3) 0.53614(18) 0.104(3) Uani 1 1 d D U . . .
C23_2 C 0.3716(8) 0.4901(4) 0.5107(2) 0.125(4) Uani 1 1 d D U . . .
H23_2 H 0.349844 0.458946 0.508895 0.150 Uiso 1 1 calc R U . . .
C24_2 C 0.3888(8) 0.5173(4) 0.4877(2) 0.130(4) Uani 1 1 d D U . . .
H24_2 H 0.378187 0.505162 0.470406 0.156 Uiso 1 1 calc R U . . .
C25_2 C 0.4223(7) 0.5634(3) 0.4914(2) 0.110(3) Uani 1 1 d D U . . .
H25_2 H 0.435767 0.581660 0.476132 0.132 Uiso 1 1 calc R U . . .
N26_2 N 0.4363(5) 0.5828(3) 0.51584(18) 0.093(2) Uani 1 1 d D U . . .
C27_2 C 0.4194(5) 0.5563(3) 0.53766(19) 0.094(3) Uani 1 1 d D U . . .
H27_2 H 0.429654 0.569582 0.554655 0.112 Uiso 1 1 calc R U . . .
N1_3 N 0.3632(4) 0.6523(2) 0.81830(15) 0.082(2) Uani 1 1 d D U . . .
C2_3 C 0.3169(5) 0.6325(3) 0.83830(17) 0.079(2) Uani 1 1 d D U . . .
H2_3 H 0.347018 0.615476 0.851694 0.095 Uiso 1 1 calc R U . . .
C3_3 C 0.2253(5) 0.6364(3) 0.83978(19) 0.089(3) Uani 1 1 d D U . . .
H3_3 H 0.194223 0.622463 0.854079 0.107 Uiso 1 1 calc R U . . .
C4_3 C 0.1801(5) 0.6611(3) 0.81984(17) 0.091(3) Uani 1 1 d D U . . .
H4_3 H 0.118328 0.664199 0.820637 0.109 Uiso 1 1 calc R U . . .
C5_3 C 0.2273(4) 0.6813(2) 0.79869(16) 0.085(2) Uani 1 1 d D U . . .
C6_3 C 0.3195(4) 0.6764(3) 0.79880(17) 0.081(2) Uani 1 1 d D U . . .
H6_3 H 0.352300 0.690256 0.784853 0.097 Uiso 1 1 calc R U . . .
C7_3 C 0.1879(5) 0.7057(3) 0.77638(16) 0.084(2) Uani 1 1 d D U . . .
C8_3 C 0.1637(5) 0.7235(3) 0.75562(16) 0.086(2) Uani 1 1 d D U . . .
C9_3 C 0.1455(5) 0.7457(3) 0.73023(15) 0.089(2) Uani 1 1 d D U . . .
C10_3 C 0.0637(5) 0.7512(3) 0.71692(19) 0.091(3) Uani 1 1 d D U . . .
H10_3 H 0.008530 0.740289 0.722986 0.109 Uiso 1 1 calc R U . . .
N11_3 N 0.0790(4) 0.7749(2) 0.69414(17) 0.091(2) Uani 1 1 d D U . . .
N12_3 N 0.1673(4) 0.7855(3) 0.69085(17) 0.100(3) Uani 1 1 d D U . . .
C13_3 C 0.2051(5) 0.7682(3) 0.71271(18) 0.094(3) Uani 1 1 d D U . . .
H13_3 H 0.265988 0.770645 0.716184 0.113 Uiso 1 1 calc R U . . .
C14_3 C 0.0162(6) 0.7881(4) 0.6735(2) 0.105(3) Uani 1 1 d D U . . .
H14A_3 H 0.029059 0.820365 0.667131 0.126 Uiso 1 1 calc R U . . .
H14B_3 H -0.043822 0.787869 0.680883 0.126 Uiso 1 1 calc R U . . .
N15_3 N 0.0223(4) 0.7546(2) 0.65129(17) 0.094(2) Uani 1 1 d D U . . .
N16_3 N -0.0053(5) 0.7083(3) 0.65413(18) 0.109(3) Uani 1 1 d D U . . .
C17_3 C 0.0233(6) 0.6866(3) 0.6321(2) 0.108(3) Uani 1 1 d D U . . .
H17_3 H 0.011857 0.654557 0.628130 0.130 Uiso 1 1 calc R U . . .
C18_3 C 0.0731(4) 0.7175(3) 0.61528(16) 0.095(3) Uani 1 1 d D U . . .
C19_3 C 0.0696(6) 0.7608(3) 0.6282(2) 0.102(3) Uani 1 1 d D U . . .
H19_3 H 0.095036 0.789375 0.622219 0.123 Uiso 1 1 calc R U . . .
C20_3 C 0.1182(6) 0.7056(3) 0.59083(17) 0.097(3) Uani 1 1 d D U . . .
C21_3 C 0.1597(6) 0.6960(3) 0.57083(16) 0.106(3) Uani 1 1 d D U . . .
C22_3^a C 0.2088(9) 0.6918(7) 0.5462(2) 0.104(5) Uani 0.536(19) 1 d D U P A 1
C23_3^a C 0.1690(10) 0.7077(8) 0.5226(3) 0.117(6) Uani 0.536(19) 1 d D U P A 1
H23_3^a H 0.111450 0.720238 0.522635 0.141 Uiso 0.536(19) 1 calc R U P A 1
C24_3^a C 0.2172(11) 0.7043(10) 0.4988(3) 0.131(6) Uani 0.536(19) 1 d D U P A 1
H24_3^a H 0.192944 0.714689 0.482509 0.157 Uiso 0.536(19) 1 calc R U P A 1
C25_3^a C 0.3018(11) 0.6851(9) 0.4998(3) 0.114(6) Uani 0.536(19) 1 d D U P A 1
H25_3^a H 0.333053 0.681927 0.483585 0.137 Uiso 0.536(19) 1 calc R U P A 1
N26_3^a N 0.3416(10) 0.6708(9) 0.5224(3) 0.100(5) Uani 0.536(19) 1 d D U P A 1
C27_3^a C 0.2951(10) 0.6735(10) 0.5454(3) 0.089(5) Uani 0.536(19) 1 d D U P A 1
H27_3^a H 0.321297 0.662663 0.561313 0.106 Uiso 0.536(19) 1 calc R U P A 1
C22_3^b C 0.2020(11) 0.6826(8) 0.5457(2) 0.112(6) Uani 0.464(19) 1 d D U P A 2
C23_3^b C 0.1561(11) 0.6747(10) 0.5215(3) 0.124(6) Uani 0.464(19) 1 d D U P A 2
H23A_3^b H 0.094428 0.678392 0.521008 0.149 Uiso 0.464(19) 1 calc R U P A 2
C24_3^b C 0.2018(12) 0.6613(10) 0.4981(3) 0.126(6) Uani 0.464(19) 1 d D U P A 2
H24A_3^b H 0.170940 0.655095 0.482168 0.152 Uiso 0.464(19) 1 calc R U P A 2
C25_3^b C 0.2933(12) 0.6573(8) 0.4991(4) 0.104(6) Uani 0.464(19) 1 d D U P A 2
H25A_3^b H 0.324255 0.648942 0.483433 0.124 Uiso 0.464(19) 1 calc R U P A 2
N26_3^b N 0.3385(11) 0.6652(11) 0.5220(4) 0.106(5) Uani 0.464(19) 1 d D U P A 2
C27_3^b C 0.2948(11) 0.6763(12) 0.5444(4) 0.094(6) Uani 0.464(19) 1 d D U P A 2
H27A_3^b H 0.327547 0.680124 0.560293 0.113 Uiso 0.464(19) 1 calc R U P A 2
N1_4 N 0.5044(4) 0.7215(2) 0.82107(15) 0.0740(18) Uani 1 1 d D U . . .
C2_4 C 0.4762(5) 0.7429(3) 0.84358(18) 0.081(2) Uani 1 1 d D U . . .
H2_4 H 0.454101 0.724180 0.857648 0.097 Uiso 1 1 calc R U . . .
C3_4 C 0.4789(5) 0.7925(3) 0.84670(18) 0.084(2) Uani 1 1 d D U . . .
H3_4 H 0.458995 0.806934 0.862573 0.101 Uiso 1 1 calc R U . . .
C4_4 C 0.5120(5) 0.8198(3) 0.82565(16) 0.083(2) Uani 1 1 d D U . . .
H4_4 H 0.513744 0.853079 0.827154 0.099 Uiso 1 1 calc R U . . .
C5_4 C 0.5427(5) 0.7976(2) 0.80209(15) 0.080(2) Uani 1 1 d D U . . .
C6_4 C 0.5365(4) 0.7477(2) 0.80077(17) 0.075(2) Uani 1 1 d D U . . .
H6_4 H 0.555604 0.732163 0.785131 0.090 Uiso 1 1 calc R U . . .
C7_4 C 0.5806(5) 0.8238(3) 0.78003(15) 0.077(2) Uani 1 1 d D U . . .
C8_4 C 0.6126(5) 0.8423(3) 0.76039(15) 0.077(2) Uani 1 1 d D U . . .
C9_4 C 0.6486(5) 0.8642(2) 0.73675(14) 0.076(2) Uani 1 1 d D U . . .
C10_4 C 0.7284(5) 0.8557(3) 0.72382(18) 0.083(2) Uani 1 1 d D U . . .
H10_4 H 0.772535 0.834318 0.729372 0.100 Uiso 1 1 calc R U . . .
N11_4 N 0.7311(4) 0.8835(2) 0.70190(15) 0.0803(19) Uani 1 1 d D U . . .
N12_4 N 0.6559(4) 0.9108(2) 0.69936(15) 0.088(2) Uani 1 1 d D U . . .
C13_4 C 0.6070(5) 0.8991(2) 0.72059(17) 0.084(3) Uani 1 1 d D U . . .
H13_4 H 0.551481 0.912407 0.724405 0.101 Uiso 1 1 calc R U . . .
C14_4 C 0.7959(5) 0.8850(3) 0.6807(2) 0.089(2) Uani 1 1 d D U . . .
H14A_4 H 0.854504 0.878473 0.688179 0.107 Uiso 1 1 calc R U . . .
H14B_4 H 0.797028 0.916950 0.672880 0.107 Uiso 1 1 calc R U . . .
N15_4 N 0.7773(4) 0.8507(2) 0.65969(16) 0.087(2) Uani 1 1 d D U . . .
N16_4 N 0.8103(5) 0.8053(3) 0.66150(17) 0.106(3) Uani 1 1 d D U . . .
C17_4 C 0.7757(6) 0.7831(3) 0.64028(19) 0.099(3) Uani 1 1 d D U . . .
H17_4 H 0.786246 0.750965 0.636291 0.119 Uiso 1 1 calc R U . . .
C18_4 C 0.7216(5) 0.8131(3) 0.62439(15) 0.085(2) Uani 1 1 d D U . . .
C19_4 C 0.7249(5) 0.8564(3) 0.63780(18) 0.087(2) Uani 1 1 d D U . . .
H19_4 H 0.696071 0.884484 0.632655 0.105 Uiso 1 1 calc R U . . .
C20_4 C 0.6716(5) 0.8003(3) 0.60082(16) 0.083(2) Uani 1 1 d D U . . .
C21_4 C 0.6260(5) 0.7897(3) 0.58192(16) 0.083(2) Uani 1 1 d D U . . .
C22_4 C 0.5693(5) 0.7796(3) 0.55910(15) 0.083(2) Uani 1 1 d D U . . .
C23_4 C 0.5270(6) 0.8160(3) 0.54483(18) 0.094(3) Uani 1 1 d D U . . .
H23_4 H 0.533969 0.847778 0.550145 0.113 Uiso 1 1 calc R U . . .
C24_4 C 0.4744(6) 0.8048(3) 0.52266(19) 0.097(3) Uani 1 1 d D U . . .
H24_4 H 0.445988 0.829064 0.512986 0.117 Uiso 1 1 calc R U . . .
C25_4 C 0.4645(6) 0.7580(3) 0.51512(18) 0.087(3) Uani 1 1 d D U . . .
H25_4 H 0.430504 0.750705 0.499917 0.105 Uiso 1 1 calc R U . . .
N26_4 N 0.5035(4) 0.7218(2) 0.52938(15) 0.0794(19) Uani 1 1 d D U . . .
C27_4 C 0.5549(5) 0.7323(3) 0.55046(17) 0.078(2) Uani 1 1 d D U . . .
H27_4 H 0.582481 0.707413 0.559827 0.094 Uiso 1 1 calc R U . . .
C1_5 C 0.8384(7) 0.7078(4) 0.3931(2) 0.102(3) Uani 1 1 d D U . . .
H1_5 H 0.883513 0.682708 0.390668 0.122 Uiso 1 1 calc R U . . .
Cl2_5 Cl 0.7625(2) 0.68817(13) 0.41746(9) 0.1348(13) Uani 1 1 d D U . . .
Cl3_5 Cl 0.89338(18) 0.76079(12) 0.40362(7) 0.1136(10) Uani 1 1 d D U . . .
Cl4_5 Cl 0.78751(15) 0.71772(8) 0.36235(7) 0.0975(8) Uani 1 1 d D U . . .
C1_6^a C 0.3511(15) 0.7928(9) 0.4344(4) 0.119(7) Uani 0.70(4) 1 d D U P B 1
H1_6^a H 0.381530 0.764931 0.426525 0.143 Uiso 0.70(4) 1 calc R U P B 1
Cl2_6^a Cl 0.2837(8) 0.7726(4) 0.4620(3) 0.129(4) Uani 0.70(4) 1 d D U P B 1
Cl3_6^a Cl 0.4315(7) 0.8326(6) 0.4462(2) 0.131(4) Uani 0.70(4) 1 d D U P B 1
Cl4_6^a Cl 0.2811(15) 0.8170(3) 0.4100(3) 0.139(5) Uani 0.70(4) 1 d D U P B 1
C1_6^b C 0.381(3) 0.7995(16) 0.4316(8) 0.123(13) Uani 0.30(4) 1 d D U P B 2
H1A_6^b H 0.419050 0.772284 0.426152 0.147 Uiso 0.30(4) 1 calc R U P B 2
Cl2_6^b Cl 0.304(2) 0.7803(11) 0.4564(8) 0.165(9) Uani 0.30(4) 1 d D U P B 2
Cl3_6^b Cl 0.326(2) 0.8223(9) 0.4029(6) 0.153(7) Uani 0.30(4) 1 d D U P B 2
Cl4_6^b Cl 0.449(3) 0.8455(11) 0.4444(9) 0.173(11) Uani 0.30(4) 1 d D U P B 2
B1_7^a B 0.477(3) 0.6645(12) 0.4371(7) 0.140(7) Uani 0.5 1 d D U P C 1
F2_7^a F 0.4612(13) 0.6840(8) 0.4605(5) 0.142(6) Uani 0.5 1 d D U P C 1
F3_7^a F 0.4634(16) 0.6905(11) 0.4161(6) 0.132(7) Uani 0.5 1 d D U P C 1
F4_7^a F 0.4456(15) 0.6203(7) 0.4337(4) 0.170(6) Uani 0.5 1 d D U P C 1
F5_7^a F 0.5618(18) 0.6494(10) 0.4381(6) 0.174(8) Uani 0.5 1 d D U P C 1
Cl1_8 Cl 0.4832(3) 0.62701(18) 0.89626(11) 0.1585(16) Uani 1 1 d D U . . .
O2_8 O 0.4439(5) 0.5807(2) 0.90002(17) 0.112(2) Uani 1 1 d D U . . .
O3_8 O 0.5323(5) 0.6300(3) 0.87279(17) 0.119(3) Uani 1 1 d D U . . .
O4_8 O 0.4108(5) 0.6633(3) 0.89401(18) 0.115(3) Uani 1 1 d D U . . .
O5_8 O 0.5325(4) 0.6385(2) 0.91984(14) 0.0815(17) Uani 1 1 d D U . . .
Cl1_9 Cl 0.4858(3) 0.91744(14) 0.60603(11) 0.1525(16) Uani 1 1 d D U . . .
O3_9 O 0.4456(4) 0.96249(19) 0.60723(16) 0.092(2) Uani 1 1 d D U . . .
O2_9^a O 0.4396(13) 0.8885(5) 0.6258(4) 0.159(7) Uani 0.58(2) 1 d D U P D 1
O4_9^a O 0.5763(9) 0.9212(7) 0.6128(7) 0.159(9) Uani 0.58(2) 1 d D U P D 1
O5_9^a O 0.4624(15) 0.8932(8) 0.5825(4) 0.161(8) Uani 0.58(2) 1 d D U P D 1
O2_9^b O 0.519(2) 0.9077(8) 0.6329(4) 0.154(10) Uani 0.42(2) 1 d D U P D 2
O4_9^b O 0.4409(18) 0.8778(8) 0.5950(8) 0.156(10) Uani 0.42(2) 1 d D U P D 2
O5_9^b O 0.5717(12) 0.9183(9) 0.5923(6) 0.116(8) Uani 0.42(2) 1 d D U P D 2
Cl1_10^b Cl 0.4779(4) 0.6708(2) 0.43660(14) 0.0858(15) Uani 0.5 1 d D U P E 2
O2_10^b O 0.4911(14) 0.7099(7) 0.4591(4) 0.118(6) Uani 0.5 1 d D U P E 2
O3_10^b O 0.4308(16) 0.6947(13) 0.4150(5) 0.106(6) Uani 0.5 1 d D U P E 2
O4_10^b O 0.5694(11) 0.6696(9) 0.4293(5) 0.110(6) Uani 0.5 1 d D U P E 2
O5_10^b O 0.4169(18) 0.6442(9) 0.4491(5) 0.187(8) Uani 0.5 1 d D U P E 2

loop_
_atom_site_aniso_label
_atom_site_aniso_U_11
_atom_site_aniso_U_22
_atom_site_aniso_U_33
_atom_site_aniso_U_23
_atom_site_aniso_U_13
_atom_site_aniso_U_12
Pd1 0.0397(3) 0.0544(3) 0.1308(7) 0.0023(4) 0.0077(3) 0.0031(2)
Cl1 0.0422(13) 0.0516(14) 0.134(3) 0.000 0.0042(15) 0.000
Pd2 0.0470(4) 0.0779(5) 0.1265(7) 0.0103(4) -0.0029(4) -0.0031(3)
N1_1 0.052(4) 0.054(4) 0.120(6) -0.008(4) 0.005(3) 0.001(3)
C2_1 0.054(4) 0.064(5) 0.121(7) -0.011(5) 0.007(4) 0.002(4)
C3_1 0.049(4) 0.078(5) 0.146(8) -0.027(5) 0.000(5) 0.003(4)
C4_1 0.039(4) 0.073(5) 0.152(7) -0.023(5) 0.006(4) 0.002(4)
C5_1 0.048(4) 0.050(4) 0.134(6) -0.003(4) 0.008(4) 0.002(3)
C6_1 0.048(4) 0.054(4) 0.115(6) -0.005(4) 0.002(4) 0.004(3)
C7_1 0.040(4) 0.057(4) 0.132(7) -0.003(4) 0.002(4) -0.001(3)
C8_1 0.042(4) 0.049(4) 0.135(7) -0.001(4) 0.005(4) -0.003(3)
C9_1 0.040(4) 0.053(4) 0.127(6) 0.007(4) 0.006(4) 0.008(3)
C10_1 0.042(4) 0.048(4) 0.130(7) 0.004(4) 0.008(4) 0.008(3)
N11_1 0.047(3) 0.051(3) 0.133(5) -0.003(3) 0.011(3) 0.004(3)
N12_1 0.050(4) 0.055(4) 0.124(6) 0.006(3) 0.008(3) 0.001(3)
C13_1 0.043(4) 0.062(5) 0.145(8) -0.011(5) 0.011(4) -0.008(3)
C14_1 0.050(4) 0.050(4) 0.124(6) 0.008(4) 0.004(4) 0.004(3)
N15_1 0.042(3) 0.059(4) 0.129(5) 0.009(4) 0.005(3) 0.005(3)
N16_1 0.048(3) 0.086(5) 0.145(7) 0.013(5) 0.001(4) -0.005(3)
C17_1 0.053(4) 0.073(5) 0.144(8) 0.008(5) -0.003(4) 0.001(4)
C18_1 0.059(4) 0.062(5) 0.122(6) -0.004(4) -0.002(4) 0.008(4)
C19_1 0.055(4) 0.048(4) 0.124(6) 0.000(4) 0.003(4) 0.007(3)
C20_1 0.058(5) 0.060(5) 0.128(7) -0.007(5) 0.001(5) 0.009(4)
C21_1 0.060(5) 0.073(6) 0.122(7) -0.012(5) -0.003(5) 0.006(4)
C22_1 0.057(4) 0.068(5) 0.119(6) -0.011(4) -0.008(4) -0.004(4)
C23_1 0.054(5) 0.085(6) 0.126(7) -0.010(5) 0.003(4) 0.006(4)
C24_1 0.065(5) 0.091(6) 0.134(8) 0.013(6) 0.010(5) -0.002(5)
C25_1 0.060(5) 0.081(6) 0.110(7) 0.002(5) -0.001(4) -0.003(4)
N26_1 0.059(4) 0.071(4) 0.103(5) 0.004(4) -0.001(3) 0.000(3)
C27_1 0.060(4) 0.062(5) 0.109(6) -0.003(4) 0.000(4) -0.002(3)
N1_2 0.049(4) 0.056(4) 0.135(6) 0.006(4) 0.014(3) 0.003(3)
C2_2 0.050(4) 0.063(4) 0.140(8) 0.011(5) 0.008(4) 0.008(3)
C3_2 0.066(5) 0.066(5) 0.165(9) 0.012(5) 0.017(5) 0.008(4)
C4_2 0.076(6) 0.055(5) 0.171(9) 0.012(5) 0.013(5) -0.009(4)
C5_2 0.055(5) 0.059(4) 0.154(8) -0.002(4) 0.021(4) -0.001(3)
C6_2 0.044(4) 0.058(4) 0.145(8) 0.002(5) 0.010(4) -0.001(3)
C7_2 0.062(5) 0.057(5) 0.160(8) -0.002(5) 0.016(5) 0.003(4)
C8_2 0.057(5) 0.066(5) 0.166(8) -0.009(6) 0.018(5) -0.006(4)
C9_2 0.053(5) 0.064(5) 0.174(8) -0.012(5) 0.015(4) -0.007(4)
C10_2 0.054(5) 0.063(5) 0.173(9) -0.003(5) 0.019(5) -0.004(4)
N11_2 0.074(5) 0.051(4) 0.171(7) -0.014(4) 0.020(4) -0.009(3)
N12_2 0.074(5) 0.072(5) 0.191(9) -0.026(5) -0.007(5) 0.015(4)
C13_2 0.065(6) 0.083(6) 0.202(11) -0.035(6) -0.009(6) 0.013(5)
C14_2 0.104(7) 0.051(5) 0.165(8) -0.005(5) 0.025(6) -0.008(5)
N15_2 0.079(4) 0.055(4) 0.153(7) -0.010(4) 0.011(4) -0.013(3)
N16_2 0.080(5) 0.070(5) 0.152(7) -0.011(4) 0.013(5) -0.010(4)
C17_2 0.077(5) 0.076(6) 0.146(9) -0.007(5) 0.007(5) -0.009(4)
C18_2 0.073(5) 0.063(5) 0.145(7) -0.014(5) 0.003(5) -0.009(4)
C19_2 0.072(5) 0.059(5) 0.174(9) 0.001(5) 0.006(5) -0.003(4)
C20_2 0.080(6) 0.064(6) 0.160(9) -0.003(5) 0.003(6) -0.004(5)
C21_2 0.078(6) 0.073(6) 0.160(8) 0.000(5) -0.002(6) -0.011(5)
C22_2 0.071(6) 0.085(6) 0.156(7) 0.000(5) -0.012(6) -0.018(5)
C23_2 0.114(9) 0.096(7) 0.164(8) -0.001(6) -0.014(8) -0.032(7)
C24_2 0.133(10) 0.110(8) 0.148(9) -0.007(7) -0.018(8) -0.040(7)
C25_2 0.088(7) 0.097(7) 0.145(8) 0.003(6) -0.007(7) -0.014(5)
N26_2 0.057(4) 0.089(5) 0.133(7) 0.006(4) -0.012(4) -0.008(4)
C27_2 0.054(5) 0.077(5) 0.149(8) 0.005(5) -0.013(5) -0.007(4)
N1_3 0.060(4) 0.053(4) 0.132(6) 0.008(4) 0.007(4) 0.005(3)
C2_3 0.051(4) 0.064(5) 0.122(7) -0.004(4) 0.009(4) -0.002(3)
C3_3 0.050(4) 0.069(5) 0.147(8) -0.013(5) 0.011(5) -0.007(4)
C4_3 0.048(4) 0.070(5) 0.156(8) -0.016(5) 0.012(4) 0.001(4)
C5_3 0.045(4) 0.054(4) 0.158(7) -0.008(4) 0.005(4) 0.007(3)
C6_3 0.042(4) 0.061(5) 0.139(7) 0.006(5) 0.015(4) 0.007(3)
C7_3 0.038(4) 0.057(5) 0.158(7) -0.016(5) 0.001(4) 0.006(3)
C8_3 0.037(4) 0.064(5) 0.158(8) -0.011(5) 0.001(5) 0.006(3)
C9_3 0.042(4) 0.057(5) 0.167(7) -0.008(5) 0.004(4) 0.011(3)
C10_3 0.039(4) 0.067(5) 0.166(8) 0.003(5) 0.003(4) 0.005(4)
N11_3 0.042(3) 0.066(4) 0.165(7) 0.006(4) 0.001(4) 0.004(3)
N12_3 0.042(3) 0.070(4) 0.188(8) 0.014(5) 0.005(4) 0.001(3)
C13_3 0.047(4) 0.056(5) 0.180(9) 0.004(5) 0.000(4) 0.000(3)
C14_3 0.062(5) 0.073(6) 0.181(8) 0.004(5) -0.012(5) 0.019(4)
N15_3 0.050(4) 0.074(4) 0.159(7) 0.017(4) -0.013(4) 0.000(3)
N16_3 0.047(4) 0.091(5) 0.189(8) -0.013(5) 0.008(5) -0.013(4)
C17_3 0.056(5) 0.080(6) 0.188(10) -0.003(6) 0.016(6) -0.013(4)
C18_3 0.029(4) 0.090(5) 0.167(8) 0.015(5) -0.007(4) -0.001(4)
C19_3 0.055(5) 0.077(5) 0.175(9) 0.018(5) -0.012(5) 0.004(4)
C20_3 0.052(5) 0.081(6) 0.159(8) 0.023(6) -0.009(5) -0.014(4)
C21_3 0.048(5) 0.104(7) 0.165(8) 0.043(6) 0.004(5) 0.002(5)
C22_3^a 0.048(8) 0.104(11) 0.159(9) 0.036(10) 0.000(7) -0.009(7)
C23_3^a 0.058(9) 0.127(14) 0.167(10) 0.052(12) -0.002(7) 0.000(10)
C24_3^a 0.057(8) 0.177(17) 0.159(11) 0.050(13) -0.007(8) 0.001(11)
C25_3^a 0.058(8) 0.137(15) 0.148(11) 0.050(12) -0.002(8) -0.005(10)
N26_3^a 0.055(8) 0.101(10) 0.144(10) 0.036(9) 0.000(6) -0.004(7)
C27_3^a 0.053(8) 0.072(12) 0.140(10) 0.013(10) -0.003(7) -0.005(8)
C22_3^b 0.058(9) 0.120(13) 0.158(9) 0.050(11) 0.006(7) 0.001(9)
C23_3^b 0.046(9) 0.176(17) 0.150(10) 0.072(12) 0.011(7) 0.008(12)
C24_3^b 0.050(8) 0.179(17) 0.150(11) 0.059(13) 0.000(8) 0.008(11)
C25_3^b 0.047(7) 0.136(15) 0.128(10) 0.068(11) 0.004(7) -0.004(10)
N26_3^b 0.057(8) 0.114(12) 0.146(11) 0.033(11) -0.001(7) 0.000(8)
C27_3^b 0.055(9) 0.077(13) 0.151(11) 0.019(11) -0.002(8) -0.003(10)
N1_4 0.047(3) 0.055(4) 0.119(6) 0.000(3) 0.006(3) 0.004(3)
C2_4 0.047(4) 0.073(4) 0.122(7) -0.003(5) 0.009(4) 0.011(4)
C3_4 0.052(5) 0.069(4) 0.131(7) -0.012(5) 0.005(5) 0.012(4)
C4_4 0.049(5) 0.063(5) 0.136(7) -0.007(4) -0.005(4) 0.012(4)
C5_4 0.043(4) 0.060(4) 0.137(7) -0.001(4) 0.003(4) 0.010(3)
C6_4 0.035(4) 0.063(4) 0.127(7) 0.001(4) 0.006(4) 0.003(3)
C7_4 0.049(5) 0.055(4) 0.125(7) -0.007(4) -0.008(4) 0.004(3)
C8_4 0.045(4) 0.051(4) 0.134(7) 0.001(4) -0.012(4) 0.003(3)
C9_4 0.044(4) 0.043(4) 0.142(7) 0.000(4) -0.006(4) -0.002(3)
C10_4 0.050(4) 0.058(5) 0.141(7) 0.003(4) -0.008(4) 0.002(3)
N11_4 0.050(3) 0.050(3) 0.141(6) 0.003(4) -0.002(4) -0.004(3)
N12_4 0.057(4) 0.049(4) 0.157(7) 0.011(4) 0.007(4) 0.004(3)
C13_4 0.047(4) 0.050(4) 0.155(8) 0.008(4) 0.005(4) 0.003(3)
C14_4 0.050(4) 0.070(5) 0.147(7) -0.005(5) 0.001(4) -0.012(4)
N15_4 0.049(4) 0.071(4) 0.141(6) -0.003(4) -0.004(4) 0.005(3)
N16_4 0.079(5) 0.083(5) 0.156(8) -0.013(5) -0.011(5) 0.023(4)
C17_4 0.083(6) 0.073(5) 0.141(8) -0.001(5) -0.002(5) 0.008(5)
C18_4 0.050(4) 0.074(5) 0.131(7) 0.000(4) 0.009(4) 0.002(4)
C19_4 0.057(5) 0.069(5) 0.135(7) 0.008(4) 0.003(4) -0.005(4)
C20_4 0.048(5) 0.065(5) 0.136(7) 0.007(5) 0.012(4) 0.002(4)
C21_4 0.052(5) 0.065(5) 0.132(7) 0.011(5) 0.010(4) -0.001(4)
C22_4 0.058(5) 0.078(5) 0.115(7) 0.012(4) 0.019(4) 0.002(4)
C23_4 0.087(6) 0.084(6) 0.113(7) 0.004(5) 0.015(5) 0.023(5)
C24_4 0.095(7) 0.080(5) 0.116(8) 0.007(5) 0.007(5) 0.027(5)
C25_4 0.072(6) 0.081(5) 0.109(7) 0.014(5) 0.011(5) 0.017(4)
N26_4 0.054(4) 0.076(4) 0.108(6) 0.014(4) 0.009(3) 0.010(3)
C27_4 0.039(4) 0.079(4) 0.116(7) 0.014(5) 0.009(4) 0.002(3)
C1_5 0.076(6) 0.087(7) 0.142(10) 0.011(6) -0.001(6) 0.014(5)
Cl2_5 0.100(2) 0.114(2) 0.191(3) 0.044(2) 0.026(2) 0.0200(18)
Cl3_5 0.0649(15) 0.124(2) 0.152(3) -0.0130(19) -0.0126(16) 0.0010(14)
Cl4_5 0.0597(13) 0.0677(13) 0.165(3) -0.0104(14) -0.0135(14) 0.0023(10)
C1_6^a 0.093(14) 0.122(14) 0.144(14) -0.010(12) -0.002(12) 0.041(12)
Cl2_6^a 0.106(5) 0.104(5) 0.176(7) -0.001(4) -0.059(5) 0.008(4)
Cl3_6^a 0.070(4) 0.174(10) 0.148(6) -0.011(5) 0.005(3) 0.035(5)
Cl4_6^a 0.175(11) 0.079(3) 0.162(7) -0.006(4) -0.068(7) 0.014(5)
C1_6^b 0.11(2) 0.085(19) 0.17(2) -0.020(19) -0.01(2) 0.04(2)
Cl2_6^b 0.122(14) 0.092(12) 0.28(2) -0.003(12) 0.039(17) 0.030(9)
Cl3_6^b 0.126(14) 0.084(9) 0.247(18) -0.023(9) 0.012(14) 0.016(10)
Cl4_6^b 0.130(18) 0.091(11) 0.30(3) 0.001(12) -0.010(15) 0.009(10)
B1_7^a 0.138(13) 0.114(13) 0.168(12) 0.013(10) 0.026(15) 0.003(11)
F2_7^a 0.106(11) 0.152(15) 0.167(11) 0.003(11) 0.025(10) -0.027(10)
F3_7^a 0.127(17) 0.099(12) 0.170(12) 0.003(10) 0.013(13) -0.007(13)
F4_7^a 0.230(15) 0.122(10) 0.159(15) 0.016(9) 0.083(12) -0.026(11)
F5_7^a 0.174(12) 0.17(2) 0.18(2) -0.023(15) -0.006(13) 0.056(10)
Cl1_8 0.119(3) 0.153(4) 0.203(5) -0.027(3) 0.017(3) -0.027(3)
O2_8 0.077(4) 0.082(4) 0.176(7) -0.021(4) 0.017(4) -0.031(3)
O3_8 0.102(6) 0.141(7) 0.116(6) -0.015(5) 0.048(5) -0.024(5)
O4_8 0.079(5) 0.107(5) 0.159(7) -0.012(5) -0.001(4) 0.036(4)
O5_8 0.055(3) 0.081(4) 0.108(5) -0.025(3) -0.005(3) -0.005(3)
Cl1_9 0.119(3) 0.092(2) 0.247(5) 0.004(3) -0.003(3) -0.0061(19)
O3_9 0.057(3) 0.046(3) 0.172(6) 0.010(3) -0.013(4) -0.005(2)
O2_9^a 0.127(12) 0.059(8) 0.289(17) 0.063(10) 0.009(13) -0.011(8)
O4_9^a 0.074(7) 0.056(8) 0.35(3) 0.002(17) -0.062(11) -0.005(5)
O5_9^a 0.113(13) 0.099(13) 0.272(14) -0.076(12) -0.007(12) -0.036(9)
O2_9^b 0.22(3) 0.066(13) 0.177(12) 0.034(10) 0.006(12) 0.058(14)
O4_9^b 0.096(13) 0.068(11) 0.30(3) -0.034(16) 0.019(17) -0.016(9)
O5_9^b 0.077(10) 0.065(11) 0.21(2) 0.037(15) 0.011(11) 0.004(7)
Cl1_10^b 0.081(3) 0.070(3) 0.107(4) 0.023(3) 0.029(3) 0.013(2)
O2_10^b 0.122(15) 0.104(12) 0.127(11) -0.016(10) -0.001(9) 0.030(9)
O3_10^b 0.079(11) 0.109(13) 0.131(10) -0.018(8) 0.003(8) 0.033(10)
O4_10^b 0.086(7) 0.141(17) 0.102(13) 0.024(10) 0.022(7) 0.029(9)
O5_10^b 0.220(17) 0.149(16) 0.194(19) 0.000(11) 0.112(15) -0.074(14)

loop_
_atom_type_symbol
_atom_type_description
_atom_type_scat_dispersion_real
_atom_type_scat_dispersion_imag
_atom_type_scat_source
C C 0.0033 0.0016 'International Tables Vol C Tables 4.2.6.8 and 6.1.1.4'
H H 0.0000 0.0000 'International Tables Vol C Tables 4.2.6.8 and 6.1.1.4'
B B 0.0013 0.0007 'International Tables Vol C Tables 4.2.6.8 and 6.1.1.4'
N N 0.0061 0.0033 'International Tables Vol C Tables 4.2.6.8 and 6.1.1.4'
O O 0.0106 0.0060 'International Tables Vol C Tables 4.2.6.8 and 6.1.1.4'
F F 0.0171 0.0103 'International Tables Vol C Tables 4.2.6.8 and 6.1.1.4'
Cl Cl 0.1484 0.1585 'International Tables Vol C Tables 4.2.6.8 and 6.1.1.4'
Pd Pd -0.9988 1.0072 'International Tables Vol C Tables 4.2.6.8 and 6.1.1.4'

loop_
_geom_angle_atom_site_label_1
_geom_angle_atom_site_label_2
_geom_angle_atom_site_label_3
_geom_angle
_geom_angle_site_symmetry_1
_geom_angle_site_symmetry_3
_geom_angle_publ_flag
N1_3 Pd1 N1_2 89.3(3) . . ?
N1_3 Pd1 N1_1 178.8(3) . . ?
N1_2 Pd1 N1_1 90.8(2) . . ?
N1_3 Pd1 N1_4 90.0(2) . . ?
N1_2 Pd1 N1_4 178.7(3) . . ?
N1_1 Pd1 N1_4 89.9(2) . . ?
N26_3^a Pd2 N26_2 89.9(8) . . ?
N26_2 Pd2 N26_3^b 85.2(9) . . ?
N26_3^a Pd2 N26_1 177.7(6) . . ?
N26_2 Pd2 N26_1 90.8(3) . . ?
N26_3^b Pd2 N26_1 175.4(8) . . ?
N26_3^a Pd2 N26_4 88.6(8) . . ?
N26_2 Pd2 N26_4 174.6(3) . . ?
N26_3^b Pd2 N26_4 93.3(9) . . ?
N26_1 Pd2 N26_4 91.0(3) . . ?
C2_1 N1_1 C6_1 119.4(6) . . ?
C2_1 N1_1 Pd1 120.3(5) . . ?
C6_1 N1_1 Pd1 120.2(5) . . ?
N1_1 C2_1 C3_1 123.1(7) . . ?
N1_1 C2_1 H2_1 118.5 . . ?
C3_1 C2_1 H2_1 118.5 . . ?
C2_1 C3_1 C4_1 117.8(7) . . ?
C2_1 C3_1 H3_1 121.1 . . ?
C4_1 C3_1 H3_1 121.1 . . ?
C5_1 C4_1 C3_1 120.1(6) . . ?
C5_1 C4_1 H4_1 119.9 . . ?
C3_1 C4_1 H4_1 119.9 . . ?
C4_1 C5_1 C6_1 117.5(6) . . ?
C4_1 C5_1 C7_1 122.7(6) . . ?
C6_1 C5_1 C7_1 119.8(6) . . ?
N1_1 C6_1 C5_1 122.0(6) . . ?
N1_1 C6_1 H6_1 119.0 . . ?
C5_1 C6_1 H6_1 119.0 . . ?
C8_1 C7_1 C5_1 179.4(9) . . ?
C7_1 C8_1 C9_1 174.2(8) . . ?
C10_1 C9_1 C13_1 103.6(5) . . ?
C10_1 C9_1 C8_1 129.2(6) . . ?
C13_1 C9_1 C8_1 127.0(7) . . ?
N11_1 C10_1 C9_1 108.5(6) . . ?
N11_1 C10_1 H10_1 125.7 . . ?
C9_1 C10_1 H10_1 125.7 . . ?
C10_1 N11_1 N12_1 111.4(6) . . ?
C10_1 N11_1 C14_1 127.7(6) . . ?
N12_1 N11_1 C14_1 120.9(6) . . ?
C13_1 N12_1 N11_1 104.1(5) . . ?
N12_1 C13_1 C9_1 112.3(6) . . ?
N12_1 C13_1 H13_1 123.9 . . ?
C9_1 C13_1 H13_1 123.9 . . ?
N11_1 C14_1 N15_1 111.9(6) . . ?
N11_1 C14_1 H14A_1 109.2 . . ?
N15_1 C14_1 H14A_1 109.2 . . ?
N11_1 C14_1 H14B_1 109.2 . . ?
N15_1 C14_1 H14B_1 109.2 . . ?
H14A_1 C14_1 H14B_1 107.9 . . ?
C19_1 N15_1 N16_1 112.8(6) . . ?
C19_1 N15_1 C14_1 129.2(6) . . ?
N16_1 N15_1 C14_1 118.0(6) . . ?
C17_1 N16_1 N15_1 104.0(5) . . ?
N16_1 C17_1 C18_1 112.8(6) . . ?
N16_1 C17_1 H17_1 123.6 . . ?
C18_1 C17_1 H17_1 123.6 . . ?
C19_1 C18_1 C17_1 103.3(6) . . ?
C19_1 C18_1 C20_1 128.2(7) . . ?
C17_1 C18_1 C20_1 128.5(7) . . ?
N15_1 C19_1 C18_1 107.2(6) . . ?
N15_1 C19_1 H19_1 126.4 . . ?
C18_1 C19_1 H19_1 126.4 . . ?
C21_1 C20_1 C18_1 175.1(10) . . ?
C20_1 C21_1 C22_1 170.8(9) . . ?
C23_1 C22_1 C27_1 117.8(6) . . ?
C23_1 C22_1 C21_1 125.4(7) . . ?
C27_1 C22_1 C21_1 116.8(7) . . ?
C22_1 C23_1 C24_1 118.6(7) . . ?
C22_1 C23_1 H23_1 120.7 . . ?
C24_1 C23_1 H23_1 120.7 . . ?
C23_1 C24_1 C25_1 119.9(8) . . ?
C23_1 C24_1 H24_1 120.0 . . ?
C25_1 C24_1 H24_1 120.0 . . ?
N26_1 C25_1 C24_1 121.4(7) . . ?
N26_1 C25_1 H25_1 119.3 . . ?
C24_1 C25_1 H25_1 119.3 . . ?
C27_1 N26_1 C25_1 119.2(7) . . ?
C27_1 N26_1 Pd2 119.4(5) . . ?
C25_1 N26_1 Pd2 121.3(5) . . ?
N26_1 C27_1 C22_1 123.0(7) . . ?
N26_1 C27_1 H27_1 118.5 . . ?
C22_1 C27_1 H27_1 118.5 . . ?
C2_2 N1_2 C6_2 119.5(7) . . ?
C2_2 N1_2 Pd1 122.6(6) . . ?
C6_2 N1_2 Pd1 118.0(5) . . ?
N1_2 C2_2 C3_2 122.5(8) . . ?
N1_2 C2_2 H2_2 118.7 . . ?
C3_2 C2_2 H2_2 118.7 . . ?
C2_2 C3_2 C4_2 118.2(8) . . ?
C2_2 C3_2 H3_2 120.9 . . ?
C4_2 C3_2 H3_2 120.9 . . ?
C5_2 C4_2 C3_2 119.3(7) . . ?
C5_2 C4_2 H4_2 120.4 . . ?
C3_2 C4_2 H4_2 120.3 . . ?
C4_2 C5_2 C6_2 117.8(6) . . ?
C4_2 C5_2 C7_2 122.1(7) . . ?
C6_2 C5_2 C7_2 120.1(7) . . ?
N1_2 C6_2 C5_2 122.7(7) . . ?
N1_2 C6_2 H6_2 118.7 . . ?
C5_2 C6_2 H6_2 118.7 . . ?
C8_2 C7_2 C5_2 177.5(10) . . ?
C7_2 C8_2 C9_2 176.3(10) . . ?
C10_2 C9_2 C13_2 103.2(6) . . ?
C10_2 C9_2 C8_2 125.2(8) . . ?
C13_2 C9_2 C8_2 131.6(8) . . ?
N11_2 C10_2 C9_2 108.0(7) . . ?
N11_2 C10_2 H10_2 126.0 . . ?
C9_2 C10_2 H10_2 126.0 . . ?
C10_2 N11_2 N12_2 112.7(6) . . ?
C10_2 N11_2 C14_2 127.9(8) . . ?
N12_2 N11_2 C14_2 119.4(8) . . ?
C13_2 N12_2 N11_2 103.4(6) . . ?
N12_2 C13_2 C9_2 112.7(6) . . ?
N12_2 C13_2 H13_2 123.7 . . ?
C9_2 C13_2 H13_2 123.7 . . ?
N11_2 C14_2 N15_2 111.0(7) . . ?
N11_2 C14_2 H14A_2 109.4 . . ?
N15_2 C14_2 H14A_2 109.4 . . ?
N11_2 C14_2 H14B_2 109.4 . . ?
N15_2 C14_2 H14B_2 109.4 . . ?
H14A_2 C14_2 H14B_2 108.0 . . ?
C19_2 N15_2 N16_2 112.3(6) . . ?
C19_2 N15_2 C14_2 128.5(8) . . ?
N16_2 N15_2 C14_2 119.2(8) . . ?
C17_2 N16_2 N15_2 104.3(6) . . ?
N16_2 C17_2 C18_2 112.8(6) . . ?
N16_2 C17_2 H17_2 123.6 . . ?
C18_2 C17_2 H17_2 123.6 . . ?
C19_2 C18_2 C17_2 103.4(6) . . ?
C19_2 C18_2 C20_2 129.4(8) . . ?
C17_2 C18_2 C20_2 127.2(8) . . ?
N15_2 C19_2 C18_2 107.2(7) . . ?
N15_2 C19_2 H19_2 126.4 . . ?
C18_2 C19_2 H19_2 126.4 . . ?
C21_2 C20_2 C18_2 178.8(11) . . ?
C20_2 C21_2 C22_2 178.9(11) . . ?
C23_2 C22_2 C27_2 117.5(7) . . ?
C23_2 C22_2 C21_2 122.6(7) . . ?
C27_2 C22_2 C21_2 119.8(8) . . ?
C22_2 C23_2 C24_2 120.4(8) . . ?
C22_2 C23_2 H23_2 119.8 . . ?
C24_2 C23_2 H23_2 119.8 . . ?
C23_2 C24_2 C25_2 117.6(9) . . ?
C23_2 C24_2 H24_2 121.2 . . ?
C25_2 C24_2 H24_2 121.2 . . ?
N26_2 C25_2 C24_2 123.2(9) . . ?
N26_2 C25_2 H25_2 118.4 . . ?
C24_2 C25_2 H25_2 118.4 . . ?
C27_2 N26_2 C25_2 118.5(7) . . ?
C27_2 N26_2 Pd2 118.9(6) . . ?
C25_2 N26_2 Pd2 122.3(6) . . ?
N26_2 C27_2 C22_2 122.8(8) . . ?
N26_2 C27_2 H27_2 118.6 . . ?
C22_2 C27_2 H27_2 118.6 . . ?
C2_3 N1_3 C6_3 119.1(6) . . ?
C2_3 N1_3 Pd1 123.1(5) . . ?
C6_3 N1_3 Pd1 117.9(5) . . ?
N1_3 C2_3 C3_3 121.8(7) . . ?
N1_3 C2_3 H2_3 119.1 . . ?
C3_3 C2_3 H2_3 119.1 . . ?
C2_3 C3_3 C4_3 119.4(7) . . ?
C2_3 C3_3 H3_3 120.3 . . ?
C4_3 C3_3 H3_3 120.3 . . ?
C3_3 C4_3 C5_3 119.5(7) . . ?
C3_3 C4_3 H4_3 120.3 . . ?
C5_3 C4_3 H4_3 120.3 . . ?
C4_3 C5_3 C6_3 117.8(6) . . ?
C4_3 C5_3 C7_3 124.6(6) . . ?
C6_3 C5_3 C7_3 117.6(7) . . ?
N1_3 C6_3 C5_3 122.5(7) . . ?
N1_3 C6_3 H6_3 118.8 . . ?
C5_3 C6_3 H6_3 118.8 . . ?
C8_3 C7_3 C5_3 171.2(9) . . ?
C7_3 C8_3 C9_3 173.4(9) . . ?
C13_3 C9_3 C10_3 102.8(6) . . ?
C13_3 C9_3 C8_3 128.2(7) . . ?
C10_3 C9_3 C8_3 129.0(7) . . ?
N11_3 C10_3 C9_3 107.6(6) . . ?
N11_3 C10_3 H10_3 126.2 . . ?
C9_3 C10_3 H10_3 126.2 . . ?
C10_3 N11_3 N12_3 112.1(6) . . ?
C10_3 N11_3 C14_3 128.2(7) . . ?
N12_3 N11_3 C14_3 119.7(8) . . ?
C13_3 N12_3 N11_3 104.0(6) . . ?
N12_3 C13_3 C9_3 113.5(6) . . ?
N12_3 C13_3 H13_3 123.2 . . ?
C9_3 C13_3 H13_3 123.2 . . ?
N11_3 C14_3 N15_3 109.4(7) . . ?
N11_3 C14_3 H14A_3 109.8 . . ?
N15_3 C14_3 H14A_3 109.8 . . ?
N11_3 C14_3 H14B_3 109.8 . . ?
N15_3 C14_3 H14B_3 109.8 . . ?
H14A_3 C14_3 H14B_3 108.3 . . ?
C19_3 N15_3 N16_3 111.5(7) . . ?
C19_3 N15_3 C14_3 126.2(8) . . ?
N16_3 N15_3 C14_3 121.0(8) . . ?
C17_3 N16_3 N15_3 104.5(6) . . ?
N16_3 C17_3 C18_3 112.4(6) . . ?
N16_3 C17_3 H17_3 123.8 . . ?
C18_3 C17_3 H17_3 123.8 . . ?
C19_3 C18_3 C17_3 104.0(6) . . ?
C19_3 C18_3 C20_3 128.3(8) . . ?
C17_3 C18_3 C20_3 127.7(8) . . ?
N15_3 C19_3 C18_3 107.5(7) . . ?
N15_3 C19_3 H19_3 126.3 . . ?
C18_3 C19_3 H19_3 126.3 . . ?
C21_3 C20_3 C18_3 177.1(10) . . ?
C20_3 C21_3 C22_3^a 171.6(12) . . ?
C20_3 C21_3 C22_3^b 174.7(11) . . ?
C23_3^a C22_3^a C27_3^a 119.3(8) . . ?
C23_3^a C22_3^a C21_3 118.2(10) . . ?
C27_3^a C22_3^a C21_3 122.5(11) . . ?
C24_3^a C23_3^a C22_3^a 118.1(10) . . ?
C24_3^a C23_3^a H23_3^a 121.0 . . ?
C22_3^a C23_3^a H23_3^a 121.0 . . ?
C25_3^a C24_3^a C23_3^a 118.7(11) . . ?
C25_3^a C24_3^a H24_3^a 120.7 . . ?
C23_3^a C24_3^a H24_3^a 120.7 . . ?
N26_3^a C25_3^a C24_3^a 123.9(11) . . ?
N26_3^a C25_3^a H25_3^a 118.1 . . ?
C24_3^a C25_3^a H25_3^a 118.1 . . ?
C25_3^a N26_3^a C27_3^a 117.8(10) . . ?
C25_3^a N26_3^a Pd2 118.4(10) . . ?
C27_3^a N26_3^a Pd2 123.6(10) . . ?
N26_3^a C27_3^a C22_3^a 122.2(10) . . ?
N26_3^a C27_3^a H27_3^a 118.9 . . ?
C22_3^a C27_3^a H27_3^a 118.9 . . ?
C23_3^b C22_3^b C27_3^b 115.4(8) . . ?
C23_3^b C22_3^b C21_3 124.1(11) . . ?
C27_3^b C22_3^b C21_3 120.5(12) . . ?
C24_3^b C23_3^b C22_3^b 120.7(10) . . ?
C24_3^b C23_3^b H23A_3^b 119.7 . . ?
C22_3^b C23_3^b H23A_3^b 119.7 . . ?
C25_3^b C24_3^b C23_3^b 118.9(11) . . ?
C25_3^b C24_3^b H24A_3^b 120.5 . . ?
C23_3^b C24_3^b H24A_3^b 120.5 . . ?
N26_3^b C25_3^b C24_3^b 121.3(11) . . ?
N26_3^b C25_3^b H25A_3^b 119.3 . . ?
C24_3^b C25_3^b H25A_3^b 119.3 . . ?
C27_3^b N26_3^b C25_3^b 119.8(11) . . ?
C27_3^b N26_3^b Pd2 123.5(11) . . ?
C25_3^b N26_3^b Pd2 116.4(11) . . ?
N26_3^b C27_3^b C22_3^b 123.8(10) . . ?
N26_3^b C27_3^b H27A_3^b 118.1 . . ?
C22_3^b C27_3^b H27A_3^b 118.1 . . ?
C2_4 N1_4 C6_4 119.9(6) . . ?
C2_4 N1_4 Pd1 122.1(5) . . ?
C6_4 N1_4 Pd1 118.0(5) . . ?
N1_4 C2_4 C3_4 122.0(7) . . ?
N1_4 C2_4 H2_4 119.0 . . ?
C3_4 C2_4 H2_4 119.0 . . ?
C4_4 C3_4 C2_4 118.3(7) . . ?
C4_4 C3_4 H3_4 120.8 . . ?
C2_4 C3_4 H3_4 120.8 . . ?
C3_4 C4_4 C5_4 120.2(7) . . ?
C3_4 C4_4 H4_4 119.9 . . ?
C5_4 C4_4 H4_4 119.9 . . ?
C6_4 C5_4 C4_4 117.3(6) . . ?
C6_4 C5_4 C7_4 120.0(7) . . ?
C4_4 C5_4 C7_4 122.7(6) . . ?
N1_4 C6_4 C5_4 122.4(7) . . ?
N1_4 C6_4 H6_4 118.8 . . ?
C5_4 C6_4 H6_4 118.8 . . ?
C8_4 C7_4 C5_4 174.5(9) . . ?
C7_4 C8_4 C9_4 178.6(9) . . ?
C10_4 C9_4 C13_4 103.9(6) . . ?
C10_4 C9_4 C8_4 129.5(6) . . ?
C13_4 C9_4 C8_4 126.5(7) . . ?
N11_4 C10_4 C9_4 107.6(6) . . ?
N11_4 C10_4 H10_4 126.2 . . ?
C9_4 C10_4 H10_4 126.2 . . ?
C10_4 N11_4 N12_4 112.0(6) . . ?
C10_4 N11_4 C14_4 129.3(7) . . ?
N12_4 N11_4 C14_4 118.5(7) . . ?
C13_4 N12_4 N11_4 104.3(5) . . ?
N12_4 C13_4 C9_4 112.1(6) . . ?
N12_4 C13_4 H13_4 123.9 . . ?
C9_4 C13_4 H13_4 123.9 . . ?
N11_4 C14_4 N15_4 112.3(6) . . ?
N11_4 C14_4 H14A_4 109.2 . . ?
N15_4 C14_4 H14A_4 109.2 . . ?
N11_4 C14_4 H14B_4 109.2 . . ?
N15_4 C14_4 H14B_4 109.2 . . ?
H14A_4 C14_4 H14B_4 107.9 . . ?
C19_4 N15_4 N16_4 111.9(6) . . ?
C19_4 N15_4 C14_4 128.0(7) . . ?
N16_4 N15_4 C14_4 120.0(7) . . ?
C17_4 N16_4 N15_4 103.9(6) . . ?
N16_4 C17_4 C18_4 113.0(6) . . ?
N16_4 C17_4 H17_4 123.5 . . ?
C18_4 C17_4 H17_4 123.5 . . ?
C19_4 C18_4 C17_4 103.3(6) . . ?
C19_4 C18_4 C20_4 129.0(7) . . ?
C17_4 C18_4 C20_4 127.6(8) . . ?
N15_4 C19_4 C18_4 107.8(6) . . ?
N15_4 C19_4 H19_4 126.1 . . ?
C18_4 C19_4 H19_4 126.1 . . ?
C21_4 C20_4 C18_4 176.7(9) . . ?
C20_4 C21_4 C22_4 176.8(9) . . ?
C23_4 C22_4 C27_4 117.5(6) . . ?
C23_4 C22_4 C21_4 121.7(7) . . ?
C27_4 C22_4 C21_4 120.8(7) . . ?
C24_4 C23_4 C22_4 119.9(7) . . ?
C24_4 C23_4 H23_4 120.0 . . ?
C22_4 C23_4 H23_4 120.0 . . ?
C25_4 C24_4 C23_4 119.5(8) . . ?
C25_4 C24_4 H24_4 120.3 . . ?
C23_4 C24_4 H24_4 120.3 . . ?
N26_4 C25_4 C24_4 121.4(8) . . ?
N26_4 C25_4 H25_4 119.3 . . ?
C24_4 C25_4 H25_4 119.3 . . ?
C27_4 N26_4 C25_4 119.3(7) . . ?
C27_4 N26_4 Pd2 120.7(5) . . ?
C25_4 N26_4 Pd2 119.7(6) . . ?
N26_4 C27_4 C22_4 122.4(7) . . ?
N26_4 C27_4 H27_4 118.8 . . ?
C22_4 C27_4 H27_4 118.8 . . ?
Cl4_5 C1_5 Cl2_5 111.7(6) . . ?
Cl4_5 C1_5 Cl3_5 109.4(6) . . ?
Cl2_5 C1_5 Cl3_5 111.3(6) . . ?
Cl4_5 C1_5 H1_5 108.1 . . ?
Cl2_5 C1_5 H1_5 108.1 . . ?
Cl3_5 C1_5 H1_5 108.1 . . ?
Cl4_6^a C1_6^a Cl3_6^a 113.9(13) . . ?
Cl4_6^a C1_6^a Cl2_6^a 108.2(11) . . ?
Cl3_6^a C1_6^a Cl2_6^a 109.6(12) . . ?
Cl4_6^a C1_6^a H1_6^a 108.3 . . ?
Cl3_6^a C1_6^a H1_6^a 108.3 . . ?
Cl2_6^a C1_6^a H1_6^a 108.3 . . ?
Cl4_6^b C1_6^b Cl3_6^b 107(3) . . ?
Cl4_6^b C1_6^b Cl2_6^b 110(2) . . ?
Cl3_6^b C1_6^b Cl2_6^b 111(2) . . ?
Cl4_6^b C1_6^b H1A_6^b 109.4 . . ?
Cl3_6^b C1_6^b H1A_6^b 109.4 . . ?
Cl2_6^b C1_6^b H1A_6^b 109.4 . . ?
F3_7^a B1_7^a F2_7^a 117(3) . . ?
F3_7^a B1_7^a F4_7^a 112(3) . . ?
F2_7^a B1_7^a F4_7^a 116(3) . . ?
F3_7^a B1_7^a F5_7^a 111(3) . . ?
F2_7^a B1_7^a F5_7^a 105(3) . . ?
F4_7^a B1_7^a F5_7^a 93(3) . . ?
O3_8 Cl1_8 O5_8 113.6(5) . . ?
O3_8 Cl1_8 O2_8 112.6(6) . . ?
O5_8 Cl1_8 O2_8 108.2(6) . . ?
O3_8 Cl1_8 O4_8 106.7(6) . . ?
O5_8 Cl1_8 O4_8 106.8(5) . . ?
O2_8 Cl1_8 O4_8 108.8(5) . . ?
O5_9^a Cl1_9 O3_9 111.4(11) . . ?
O5_9^a Cl1_9 O4_9^a 118.7(15) . . ?
O3_9 Cl1_9 O4_9^a 109.9(8) . . ?
O3_9 Cl1_9 O4_9^b 121.2(14) . . ?
O5_9^a Cl1_9 O2_9^a 100.0(12) . . ?
O3_9 Cl1_9 O2_9^a 105.5(8) . . ?
O4_9^a Cl1_9 O2_9^a 110.2(14) . . ?
O3_9 Cl1_9 O2_9^b 106.2(9) . . ?
O4_9^b Cl1_9 O2_9^b 112.0(17) . . ?
O3_9 Cl1_9 O5_9^b 112.7(11) . . ?
O4_9^b Cl1_9 O5_9^b 104.8(16) . . ?
O2_9^b Cl1_9 O5_9^b 97.4(15) . . ?
O5_10^b Cl1_10^b O4_10^b 140.3(16) . . ?
O5_10^b Cl1_10^b O3_10^b 105.3(18) . . ?
O4_10^b Cl1_10^b O3_10^b 107.2(13) . . ?
O5_10^b Cl1_10^b O2_10^b 98.4(14) . . ?
O4_10^b Cl1_10^b O2_10^b 94.3(14) . . ?
O3_10^b Cl1_10^b O2_10^b 105.4(16) . . ?

loop_
_geom_bond_atom_site_label_1
_geom_bond_atom_site_label_2
_geom_bond_distance
_geom_bond_site_symmetry_2
_geom_bond_publ_flag
Pd1 N1_3 2.013(6) . ?
Pd1 N1_2 2.030(6) . ?
Pd1 N1_1 2.035(6) . ?
Pd1 N1_4 2.036(6) . ?
Pd2 N26_3^a 2.015(14) . ?
Pd2 N26_2 2.021(7) . ?
Pd2 N26_3^b 2.025(15) . ?
Pd2 N26_1 2.025(7) . ?
Pd2 N26_4 2.039(7) . ?
N1_1 C2_1 1.327(8) . ?
N1_1 C6_1 1.332(7) . ?
C2_1 C3_1 1.374(9) . ?
C2_1 H2_1 0.9300 . ?
C3_1 C4_1 1.392(8) . ?
C3_1 H3_1 0.9300 . ?
C4_1 C5_1 1.385(8) . ?
C4_1 H4_1 0.9300 . ?
C5_1 C6_1 1.402(7) . ?
C5_1 C7_1 1.429(6) . ?
C6_1 H6_1 0.9300 . ?
C7_1 C8_1 1.191(6) . ?
C8_1 C9_1 1.427(6) . ?
C9_1 C10_1 1.363(10) . ?
C9_1 C13_1 1.405(6) . ?
C10_1 N11_1 1.337(7) . ?
C10_1 H10_1 0.9300 . ?
N11_1 N12_1 1.363(6) . ?
N11_1 C14_1 1.418(9) . ?
N12_1 C13_1 1.326(7) . ?
C13_1 H13_1 0.9300 . ?
C14_1 N15_1 1.454(9) . ?
C14_1 H14A_1 0.9700 . ?
C14_1 H14B_1 0.9700 . ?
N15_1 C19_1 1.329(8) . ?
N15_1 N16_1 1.365(6) . ?
N16_1 C17_1 1.324(7) . ?
C17_1 C18_1 1.405(6) . ?
C17_1 H17_1 0.9300 . ?
C18_1 C19_1 1.401(10) . ?
C18_1 C20_1 1.423(6) . ?
C19_1 H19_1 0.9300 . ?
C20_1 C21_1 1.196(7) . ?
C21_1 C22_1 1.425(6) . ?
C22_1 C23_1 1.384(8) . ?
C22_1 C27_1 1.404(7) . ?
C23_1 C24_1 1.385(8) . ?
C23_1 H23_1 0.9300 . ?
C24_1 C25_1 1.385(9) . ?
C24_1 H24_1 0.9300 . ?
C25_1 N26_1 1.333(8) . ?
C25_1 H25_1 0.9300 . ?
N26_1 C27_1 1.325(7) . ?
C27_1 H27_1 0.9300 . ?
N1_2 C2_2 1.318(8) . ?
N1_2 C6_2 1.332(8) . ?
C2_2 C3_2 1.389(9) . ?
C2_2 H2_2 0.9300 . ?
C3_2 C4_2 1.395(9) . ?
C3_2 H3_2 0.9300 . ?
C4_2 C5_2 1.388(8) . ?
C4_2 H4_2 0.9300 . ?
C5_2 C6_2 1.391(7) . ?
C5_2 C7_2 1.432(7) . ?
C6_2 H6_2 0.9300 . ?
C7_2 C8_2 1.193(7) . ?
C8_2 C9_2 1.430(6) . ?
C9_2 C10_2 1.374(11) . ?
C9_2 C13_2 1.401(6) . ?
C10_2 N11_2 1.318(8) . ?
C10_2 H10_2 0.9300 . ?
N11_2 N12_2 1.358(6) . ?
N11_2 C14_2 1.447(10) . ?
N12_2 C13_2 1.322(8) . ?
C13_2 H13_2 0.9300 . ?
C14_2 N15_2 1.458(10) . ?
C14_2 H14A_2 0.9700 . ?
C14_2 H14B_2 0.9700 . ?
N15_2 C19_2 1.342(8) . ?
N15_2 N16_2 1.354(6) . ?
N16_2 C17_2 1.318(8) . ?
C17_2 C18_2 1.402(6) . ?
C17_2 H17_2 0.9300 . ?
C18_2 C19_2 1.386(12) . ?
C18_2 C20_2 1.426(6) . ?
C19_2 H19_2 0.9300 . ?
C20_2 C21_2 1.195(7) . ?
C21_2 C22_2 1.430(7) . ?
C22_2 C23_2 1.383(8) . ?
C22_2 C27_2 1.406(8) . ?
C23_2 C24_2 1.389(9) . ?
C23_2 H23_2 0.9300 . ?
C24_2 C25_2 1.390(10) . ?
C24_2 H24_2 0.9300 . ?
C25_2 N26_2 1.340(9) . ?
C25_2 H25_2 0.9300 . ?
N26_2 C27_2 1.330(8) . ?
C27_2 H27_2 0.9300 . ?
N1_3 C2_3 1.328(8) . ?
N1_3 C6_3 1.343(8) . ?
C2_3 C3_3 1.378(9) . ?
C2_3 H2_3 0.9300 . ?
C3_3 C4_3 1.379(8) . ?
C3_3 H3_3 0.9300 . ?
C4_3 C5_3 1.380(8) . ?
C4_3 H4_3 0.9300 . ?
C5_3 C6_3 1.388(7) . ?
C5_3 C7_3 1.423(7) . ?
C6_3 H6_3 0.9300 . ?
C7_3 C8_3 1.195(7) . ?
C8_3 C9_3 1.424(6) . ?
C9_3 C13_3 1.392(6) . ?
C9_3 C10_3 1.398(11) . ?
C10_3 N11_3 1.323(8) . ?
C10_3 H10_3 0.9300 . ?
N11_3 N12_3 1.365(6) . ?
N11_3 C14_3 1.434(10) . ?
N12_3 C13_3 1.311(7) . ?
C13_3 H13_3 0.9300 . ?
C14_3 N15_3 1.444(11) . ?
C14_3 H14A_3 0.9700 . ?
C14_3 H14B_3 0.9700 . ?
N15_3 C19_3 1.353(8) . ?
N15_3 N16_3 1.362(6) . ?
N16_3 C17_3 1.314(8) . ?
C17_3 C18_3 1.410(6) . ?
C17_3 H17_3 0.9300 . ?
C18_3 C19_3 1.366(12) . ?
C18_3 C20_3 1.422(6) . ?
C19_3 H19_3 0.9300 . ?
C20_3 C21_3 1.197(6) . ?
C21_3 C22_3^a 1.424(7) . ?
C21_3 C22_3^b 1.441(7) . ?
C22_3^a C23_3^a 1.385(9) . ?
C22_3^a C27_3^a 1.392(9) . ?
C23_3^a C24_3^a 1.379(10) . ?
C23_3^a H23_3^a 0.9300 . ?
C24_3^a C25_3^a 1.377(12) . ?
C24_3^a H24_3^a 0.9300 . ?
C25_3^a N26_3^a 1.327(10) . ?
C25_3^a H25_3^a 0.9300 . ?
N26_3^a C27_3^a 1.331(9) . ?
C27_3^a H27_3^a 0.9300 . ?
C22_3^b C23_3^b 1.396(9) . ?
C22_3^b C27_3^b 1.402(9) . ?
C23_3^b C24_3^b 1.393(10) . ?
C23_3^b H23A_3^b 0.9300 . ?
C24_3^b C25_3^b 1.375(12) . ?
C24_3^b H24A_3^b 0.9300 . ?
C25_3^b N26_3^b 1.336(11) . ?
C25_3^b H25A_3^b 0.9300 . ?
N26_3^b C27_3^b 1.326(10) . ?
C27_3^b H27A_3^b 0.9300 . ?
N1_4 C2_4 1.330(8) . ?
N1_4 C6_4 1.330(7) . ?
C2_4 C3_4 1.390(9) . ?
C2_4 H2_4 0.9300 . ?
C3_4 C4_4 1.379(8) . ?
C3_4 H3_4 0.9300 . ?
C4_4 C5_4 1.395(8) . ?
C4_4 H4_4 0.9300 . ?
C5_4 C6_4 1.394(7) . ?
C5_4 C7_4 1.429(6) . ?
C6_4 H6_4 0.9300 . ?
C7_4 C8_4 1.198(6) . ?
C8_4 C9_4 1.423(6) . ?
C9_4 C10_4 1.376(10) . ?
C9_4 C13_4 1.404(6) . ?
C10_4 N11_4 1.332(8) . ?
C10_4 H10_4 0.9300 . ?
N11_4 N12_4 1.364(6) . ?
N11_4 C14_4 1.430(10) . ?
N12_4 C13_4 1.320(7) . ?
C13_4 H13_4 0.9300 . ?
C14_4 N15_4 1.434(10) . ?
C14_4 H14A_4 0.9700 . ?
C14_4 H14B_4 0.9700 . ?
N15_4 C19_4 1.345(8) . ?
N15_4 N16_4 1.360(6) . ?
N16_4 C17_4 1.322(7) . ?
C17_4 C18_4 1.403(6) . ?
C17_4 H17_4 0.9300 . ?
C18_4 C19_4 1.376(11) . ?
C18_4 C20_4 1.429(6) . ?
C19_4 H19_4 0.9300 . ?
C20_4 C21_4 1.194(6) . ?
C21_4 C22_4 1.438(7) . ?
C22_4 C23_4 1.386(8) . ?
C22_4 C27_4 1.401(7) . ?
C23_4 C24_4 1.384(8) . ?
C23_4 H23_4 0.9300 . ?
C24_4 C25_4 1.363(10) . ?
C24_4 H24_4 0.9300 . ?
C25_4 N26_4 1.362(8) . ?
C25_4 H25_4 0.9300 . ?
N26_4 C27_4 1.328(8) . ?
C27_4 H27_4 0.9300 . ?
C1_5 Cl4_5 1.722(11) . ?
C1_5 Cl2_5 1.742(11) . ?
C1_5 Cl3_5 1.767(11) . ?
C1_5 H1_5 0.9800 . ?
C1_6^a Cl4_6^a 1.733(17) . ?
C1_6^a Cl3_6^a 1.74(2) . ?
C1_6^a Cl2_6^a 1.789(19) . ?
C1_6^a H1_6^a 0.9800 . ?
C1_6^b Cl4_6^b 1.75(3) . ?
C1_6^b Cl3_6^b 1.76(3) . ?
C1_6^b Cl2_6^b 1.77(3) . ?
C1_6^b H1A_6^b 0.9800 . ?
B1_7^a F3_7^a 1.28(3) . ?
B1_7^a F2_7^a 1.30(3) . ?
B1_7^a F4_7^a 1.33(3) . ?
B1_7^a F5_7^a 1.34(3) . ?
Cl1_8 O3_8 1.375(8) . ?
Cl1_8 O5_8 1.415(7) . ?
Cl1_8 O2_8 1.431(8) . ?
Cl1_8 O4_8 1.486(8) . ?
Cl1_9 O5_9^a 1.386(13) . ?
Cl1_9 O3_9 1.393(6) . ?
Cl1_9 O4_9^a 1.400(11) . ?
Cl1_9 O4_9^b 1.402(14) . ?
Cl1_9 O2_9^a 1.443(12) . ?
Cl1_9 O2_9^b 1.445(14) . ?
Cl1_9 O5_9^b 1.456(13) . ?
Cl1_10^b O5_10^b 1.328(16) . ?
Cl1_10^b O4_10^b 1.418(16) . ?
Cl1_10^b O3_10^b 1.440(18) . ?
Cl1_10^b O2_10^b 1.569(16) . ?

loop_
_shelx_include_file_name
_shelx_include_file
_shelx_include_file_checksum
CLO.restraints.dfix
;
REM Generated by grade2 version 1.7.0rc1
REM from mol2_file (with ccdc) upload.mol2
REM using RDKit 2023.09.6

REM bonds:
REM bond CL1-O2 source: input_mol2_coords
DFIX_CLO 1.450 0.030 CL1 O2
REM bond CL1-O3 source: input_mol2_coords
DFIX_CLO 1.450 0.030 CL1 O3
REM bond CL1-O4 source: input_mol2_coords
DFIX_CLO 1.450 0.030 CL1 O4
REM bond CL1-O5 source: input_mol2_coords
DFIX_CLO 1.450 0.030 CL1 O5

REM angles SHELX uses 1,3 distance restraints for angles,
REM these are derived by trig from the grade angle and two bond lengths:
REM angle O2-CL1-O3 ang=109.5,3.0 b12=1.450,0.030 b23=1.450,0.030
REM angle O2-CL1-O3 sources: input_mol2_coords
DANG_CLO 2.368 0.056 O2 O3
REM angle O2-CL1-O4 ang=109.5,3.0 b12=1.450,0.030 b23=1.450,0.030
REM angle O2-CL1-O4 sources: input_mol2_coords
DANG_CLO 2.368 0.056 O2 O4
REM angle O2-CL1-O5 ang=109.5,3.0 b12=1.450,0.030 b23=1.450,0.030
REM angle O2-CL1-O5 sources: input_mol2_coords
DANG_CLO 2.368 0.056 O2 O5
REM angle O3-CL1-O4 ang=109.5,3.0 b12=1.450,0.030 b23=1.450,0.030
REM angle O3-CL1-O4 sources: input_mol2_coords
DANG_CLO 2.368 0.056 O3 O4
REM angle O3-CL1-O5 ang=109.5,3.0 b12=1.450,0.030 b23=1.450,0.030
REM angle O3-CL1-O5 sources: input_mol2_coords
DANG_CLO 2.368 0.056 O3 O5
REM angle O4-CL1-O5 ang=109.5,3.0 b12=1.450,0.030 b23=1.450,0.030
REM angle O4-CL1-O5 sources: input_mol2_coords
DANG_CLO 2.368 0.056 O4 O5
;
40360
grade-LIG.dfix
;
REM Produced by Grade Web Server http://grade.globalphasing.org
REM --------- service provided by Global Phasing Ltd. ---------
REM
REM GEN: Generated by GRADE 1.2.13 (August 12 2017)
REM GEN: from mol2 file
REM GEN: using MOGUL 1.8.0(224370), CSD as540be, with quantum mechanics RM1
REM Compound InChI IRUNNIJZVVSGGV-UHFFFAOYSA-N
REM Compound full name ligand
REM
REM Number of restraints found:
REM Bond lengths
REM     lengths/sigmas set by mogul                28
REM     bonds to hydrogen set to neutron values    14
REM     bonds lengths set by partial QM             2
REM Bond Angles
REM     angles/sigmas set by mogul                 28
REM     non-H angles set by partial QM             11
REM     H bond angles set by partial QM            29
REM Trigonal planes (atoms bonded to 3 others that are held flat)
REM     trigonal atoms from 3 mogul bond angles     2
REM     atoms NOT trigonal from 3 mogul angles      0
REM     trigonal atoms from partial QM             16
REM     atoms not trigonal from partial QM          0
REM Torsions and 1-4 planes
REM     bonds where mogul states cis/trans          0
REM     bonds mogul indicates flat                  0
REM     bonds mogul indicates 3-fold staggered      0
REM     bonds mogul indicates not flat              0
REM     in flat 5/6 membered rings after PQM       22
REM     other flat bonds after partial QM           6
REM     sp3-sp3 set 3-fold staggered by QM          0
REM     All other torsions (unrestrained)           2
REM Total charge set to 0
REM Bonds defined by QM have a sigma set to 0.030 Angs
REM Angles defined by QM have a sigma set to 3.0 degrees

REM grade-cif2shelx output
REM Version: 0.0.5 <Dec 20 2013>
REM grade-cif2shelx extracts restraints from a grade CIF file
REM and translates them into SHELX syntax.
REM authors Oliver Smart and Julian Holstein.

REM bonds:
DFIX_LIG 1.333 0.012 C2 N1
DFIX_LIG 1.335 0.011 C6 N1
DFIX_LIG 1.379 0.015 C2 C3
DFIX_LIG 1.384 0.011 C3 C4
DFIX_LIG 1.393 0.011 C4 C5
DFIX_LIG 1.396 0.010 C5 C6
DFIX_LIG 1.436 0.009 C5 C7
DFIX_LIG 1.197 0.010 C7 C8
DFIX_LIG 1.430 0.008 C8 C9
DFIX_LIG 1.408 0.030 C10 C9
DFIX_LIG 1.403 0.007 C13 C9
DFIX_LIG 1.341 0.011 C10 N11
DFIX_LIG 1.356 0.008 N11 N12
DFIX_LIG 1.460 0.023 C14 N11
DFIX_LIG 1.323 0.010 C13 N12
DFIX_LIG 1.460 0.023 C14 N15
DFIX_LIG 1.356 0.008 N15 N16
DFIX_LIG 1.341 0.011 C19 N15
DFIX_LIG 1.323 0.010 C17 N16
DFIX_LIG 1.403 0.007 C17 C18
DFIX_LIG 1.408 0.030 C18 C19
DFIX_LIG 1.430 0.008 C18 C20
DFIX_LIG 1.197 0.010 C20 C21
DFIX_LIG 1.436 0.009 C21 C22
DFIX_LIG 1.393 0.011 C22 C23
DFIX_LIG 1.396 0.010 C22 C27
DFIX_LIG 1.384 0.011 C23 C24
DFIX_LIG 1.379 0.015 C24 C25
DFIX_LIG 1.333 0.012 C25 N26
DFIX_LIG 1.335 0.011 C27 N26

REM angles SHELX uses 1,3 distance restraints for angles,
REM these are derived by trig from the grade angle and two bond lengths:
REM C2 N1 C6 ang=116.9,1.0 b12=1.333,0.012 b23=1.335,0.011
DANG_LIG 2.274 0.018 C2 C6
REM C3 C2 N1 ang=123.3,0.8 b12=1.379,0.015 b23=1.333,0.012
DANG_LIG 2.387 0.019 C3 N1
REM C2 C3 C4 ang=118.9,0.8 b12=1.379,0.015 b23=1.384,0.011
DANG_LIG 2.379 0.019 C2 C4
REM C3 C4 C5 ang=120.1,1.0 b12=1.384,0.011 b23=1.393,0.011
DANG_LIG 2.406 0.018 C3 C5
REM C4 C5 C6 ang=117.7,0.7 b12=1.393,0.011 b23=1.396,0.010
DANG_LIG 2.387 0.015 C4 C6
REM C4 C5 C7 ang=120.6,1.1 b12=1.393,0.011 b23=1.436,0.009
DANG_LIG 2.457 0.018 C4 C7
REM C6 C5 C7 ang=121.0,1.4 b12=1.396,0.010 b23=1.436,0.009
DANG_LIG 2.465 0.021 C6 C7
REM C5 C6 N1 ang=123.6,0.6 b12=1.396,0.010 b23=1.335,0.011
DANG_LIG 2.407 0.015 C5 N1
REM C5 C7 C8 ang=177.1,1.9 b12=1.436,0.009 b23=1.197,0.010
DANG_LIG 2.632 0.013 C5 C8
REM C7 C8 C9 ang=177.0,3.0 b12=1.197,0.010 b23=1.430,0.008
DANG_LIG 2.626 0.013 C7 C9
REM C10 C9 C8 ang=128.4,3.0 b12=1.408,0.030 b23=1.430,0.008
DANG_LIG 2.555 0.043 C10 C8
REM C13 C9 C8 ang=128.0,3.0 b12=1.403,0.007 b23=1.430,0.008
DANG_LIG 2.546 0.034 C13 C8
REM C10 C9 C13 ang=103.4,3.0 b12=1.408,0.030 b23=1.403,0.007
DANG_LIG 2.206 0.052 C10 C13
REM C9 C10 N11 ang=106.7,0.4 b12=1.408,0.030 b23=1.341,0.011
DANG_LIG 2.206 0.027 C9 N11
REM C10 N11 N12 ang=112.4,0.6 b12=1.341,0.011 b23=1.356,0.008
DANG_LIG 2.241 0.014 C10 N12
REM C10 N11 C14 ang=126.5,3.0 b12=1.341,0.011 b23=1.460,0.023
DANG_LIG 2.502 0.040 C10 C14
REM C14 N11 N12 ang=120.6,1.5 b12=1.460,0.023 b23=1.356,0.008
DANG_LIG 2.447 0.028 C14 N12
REM C13 N12 N11 ang=104.6,0.4 b12=1.323,0.010 b23=1.356,0.008
DANG_LIG 2.120 0.012 C13 N11
REM C9 C13 N12 ang=112.8,0.6 b12=1.403,0.007 b23=1.323,0.010
DANG_LIG 2.271 0.013 C9 N12
REM N11 C14 N15 ang=112.5,3.0 b12=1.460,0.023 b23=1.460,0.023
DANG_LIG 2.428 0.050 N11 N15
REM C14 N15 N16 ang=120.6,1.5 b12=1.460,0.023 b23=1.356,0.008
DANG_LIG 2.447 0.028 C14 N16
REM C14 N15 C19 ang=126.7,3.0 b12=1.460,0.023 b23=1.341,0.011
DANG_LIG 2.504 0.040 C14 C19
REM C19 N15 N16 ang=112.4,0.6 b12=1.341,0.011 b23=1.356,0.008
DANG_LIG 2.241 0.014 C19 N16
REM C17 N16 N15 ang=104.6,0.4 b12=1.323,0.010 b23=1.356,0.008
DANG_LIG 2.120 0.012 C17 N15
REM C18 C17 N16 ang=112.8,0.6 b12=1.403,0.007 b23=1.323,0.010
DANG_LIG 2.271 0.013 C18 N16
REM C17 C18 C19 ang=103.4,3.0 b12=1.403,0.007 b23=1.408,0.030
DANG_LIG 2.206 0.052 C17 C19
REM C17 C18 C20 ang=127.9,3.0 b12=1.403,0.007 b23=1.430,0.008
DANG_LIG 2.545 0.034 C17 C20
REM C19 C18 C20 ang=128.4,3.0 b12=1.408,0.030 b23=1.430,0.008
DANG_LIG 2.555 0.043 C19 C20
REM C18 C19 N15 ang=106.7,0.4 b12=1.408,0.030 b23=1.341,0.011
DANG_LIG 2.206 0.027 C18 N15
REM C18 C20 C21 ang=177.0,3.0 b12=1.430,0.008 b23=1.197,0.010
DANG_LIG 2.626 0.013 C18 C21
REM C20 C21 C22 ang=177.1,1.9 b12=1.197,0.010 b23=1.436,0.009
DANG_LIG 2.632 0.013 C20 C22
REM C21 C22 C23 ang=120.6,1.1 b12=1.436,0.009 b23=1.393,0.011
DANG_LIG 2.457 0.018 C21 C23
REM C21 C22 C27 ang=121.0,1.4 b12=1.436,0.009 b23=1.396,0.010
DANG_LIG 2.465 0.021 C21 C27
REM C23 C22 C27 ang=117.7,0.7 b12=1.393,0.011 b23=1.396,0.010
DANG_LIG 2.387 0.015 C23 C27
REM C22 C23 C24 ang=120.1,1.0 b12=1.393,0.011 b23=1.384,0.011
DANG_LIG 2.406 0.018 C22 C24
REM C23 C24 C25 ang=118.9,0.8 b12=1.384,0.011 b23=1.379,0.015
DANG_LIG 2.379 0.019 C23 C25
REM C24 C25 N26 ang=123.3,0.8 b12=1.379,0.015 b23=1.333,0.012
DANG_LIG 2.387 0.019 C24 N26
REM C25 N26 C27 ang=116.9,1.0 b12=1.333,0.012 b23=1.335,0.011
DANG_LIG 2.274 0.018 C25 C27
REM C22 C27 N26 ang=123.6,0.6 b12=1.396,0.010 b23=1.335,0.011
DANG_LIG 2.407 0.015 C22 N26

REM planes:
REM plane csd-C22
FLAT_LIG C22 C21 C23 C27
REM plane csd-C5
FLAT_LIG C5 C4 C6 C7
REM plane qm-C18
FLAT_LIG C18 C17 C20 C19
REM plane qm-C9
FLAT_LIG C9 C8 C13 C10
REM plane qm-N11
FLAT_LIG N11 C10 N12 C14
REM plane qm-N15
FLAT_LIG N15 C14 N16 C19
REM plane qmf-01
FLAT_LIG C4 C5 C7 C8
REM plane qmf-02
FLAT_LIG C5 C7 C8 C9
REM plane qmf-03
FLAT_LIG C7 C8 C9 C13
REM plane qmf-04
FLAT_LIG C17 C18 C20 C21
REM plane qmf-05
FLAT_LIG C18 C20 C21 C22
REM plane qmf-06
FLAT_LIG C20 C21 C22 C23
REM plane ring5A-1
FLAT_LIG C9 C10 N11 N12
REM plane ring5A-2
FLAT_LIG C10 N11 N12 C13
REM plane ring5A-3
FLAT_LIG N11 N12 C13 C9
REM plane ring5A-4
FLAT_LIG N12 C13 C9 C10
REM plane ring5A-5
FLAT_LIG C13 C9 C10 N11
REM plane ring5B-1
FLAT_LIG N15 N16 C17 C18
REM plane ring5B-2
FLAT_LIG N16 C17 C18 C19
REM plane ring5B-3
FLAT_LIG C17 C18 C19 N15
REM plane ring5B-4
FLAT_LIG C18 C19 N15 N16
REM plane ring5B-5
FLAT_LIG C19 N15 N16 C17
REM plane ring6A-1
FLAT_LIG N1 C2 C3 C4
REM plane ring6A-2
FLAT_LIG C2 C3 C4 C5
REM plane ring6A-3
FLAT_LIG C3 C4 C5 C6
REM plane ring6A-4
FLAT_LIG C4 C5 C6 N1
REM plane ring6A-5
FLAT_LIG C5 C6 N1 C2
REM plane ring6A-6
FLAT_LIG C6 N1 C2 C3
REM plane ring6B-1
FLAT_LIG C22 C23 C24 C25
REM plane ring6B-2
FLAT_LIG C23 C24 C25 N26
REM plane ring6B-3
FLAT_LIG C24 C25 N26 C27
REM plane ring6B-4
FLAT_LIG C25 N26 C27 C22
REM plane ring6B-5
FLAT_LIG N26 C27 C22 C23
REM plane ring6B-6
FLAT_LIG C27 C22 C23 C24
;
79082
grade-BF4.dfix
;
REM Produced by Grade Web Server http://grade.globalphasing.org
REM --------- service provided by Global Phasing Ltd. ---------
REM
REM GEN: Generated by GRADE 1.2.13 (August 12 2017)
REM GEN: from mol2 file
REM GEN: using MOGUL 1.8.0(224370), CSD as540be, with quantum mechanics AM1
REM Compound InChI OADPYROAGNTBKO-UHFFFAOYSA-N
REM Compound full name borate
REM
REM Number of restraints found:
REM Bond lengths
REM     lengths/sigmas set by mogul                 4
REM     bonds to hydrogen set to neutron values     0
REM     bonds lengths set by partial QM             0
REM Bond Angles
REM     angles/sigmas set by mogul                  6
REM     non-H angles set by partial QM              0
REM     H bond angles set by partial QM             0
REM Trigonal planes (atoms bonded to 3 others that are held flat)
REM     trigonal atoms from 3 mogul bond angles     0
REM     atoms NOT trigonal from 3 mogul angles      0
REM     trigonal atoms from partial QM              0
REM     atoms not trigonal from partial QM          0
REM Torsions and 1-4 planes
REM     bonds where mogul states cis/trans          0
REM     bonds mogul indicates flat                  0
REM     bonds mogul indicates 3-fold staggered      0
REM     bonds mogul indicates not flat              0
REM     in flat 5/6 membered rings after PQM        0
REM     other flat bonds after partial QM           0
REM     sp3-sp3 set 3-fold staggered by QM          0
REM     All other torsions (unrestrained)           0
REM Total charge set to -1
REM Bonds defined by QM have a sigma set to 0.030 Angs
REM Angles defined by QM have a sigma set to 3.0 degrees

REM grade-cif2shelx output
REM Version: 0.0.5 <Dec 20 2013>
REM grade-cif2shelx extracts restraints from a grade CIF file
REM and translates them into SHELX syntax.
REM authors Oliver Smart and Julian Holstein.

REM bonds:
DFIX_BF4 1.375 0.032 B1 F2
DFIX_BF4 1.375 0.032 B1 F3
DFIX_BF4 1.375 0.032 B1 F4
DFIX_BF4 1.375 0.032 B1 F5

REM angles SHELX uses 1,3 distance restraints for angles,
REM these are derived by trig from the grade angle and two bond lengths:
REM F2 B1 F3 ang=109.5,5.0 b12=1.375,0.032 b23=1.375,0.032
DANG_BF4 2.246 0.078 F2 F3
REM F2 B1 F4 ang=109.5,5.0 b12=1.375,0.032 b23=1.375,0.032
DANG_BF4 2.246 0.078 F2 F4
REM F3 B1 F4 ang=109.5,5.0 b12=1.375,0.032 b23=1.375,0.032
DANG_BF4 2.246 0.078 F3 F4
REM F2 B1 F5 ang=109.5,5.0 b12=1.375,0.032 b23=1.375,0.032
DANG_BF4 2.246 0.078 F2 F5
REM F3 B1 F5 ang=109.5,5.0 b12=1.375,0.032 b23=1.375,0.032
DANG_BF4 2.246 0.078 F3 F5
REM F4 B1 F5 ang=109.5,5.0 b12=1.375,0.032 b23=1.375,0.032
DANG_BF4 2.246 0.078 F4 F5
;
7769
grade-CHL.dfix
;
REM Produced by Grade Web Server http://grade.globalphasing.org
REM --------- service provided by Global Phasing Ltd. ---------
REM
REM GEN: Generated by GRADE 1.2.19 (Nov 11 2019)
REM GEN: from mol2 file
REM GEN: using MOGUL 1.8.5(274361), CSD as541be, with quantum mechanics RM1
REM Compound InChI HEDRZPFGACZZDS-UHFFFAOYSA-N
REM Compound full name chloroform_
REM
REM Number of restraints found:
REM Bond lengths
REM     lengths/sigmas set by mogul                 0
REM     bonds to hydrogen set to neutron values     1
REM     bonds lengths set by partial QM             3
REM Bond Angles
REM     angles/sigmas set by mogul                  0
REM     non-H angles set by partial QM              3
REM     H bond angles set by partial QM             3
REM Trigonal planes (atoms bonded to 3 others that are held flat)
REM     trigonal atoms from 3 mogul bond angles     0
REM     atoms NOT trigonal from 3 mogul angles      0
REM     trigonal atoms from partial QM              0
REM     atoms not trigonal from partial QM          0
REM Torsions and 1-4 planes
REM     bonds where mogul states cis/trans          0
REM     bonds mogul indicates flat                  0
REM     bonds mogul indicates 3-fold staggered      0
REM     bonds mogul indicates not flat              0
REM     in flat 5/6 membered rings after PQM        0
REM     other flat bonds after partial QM           0
REM     sp3-sp3 set 3-fold staggered by QM          0
REM     All other torsions (unrestrained)           0
REM Total charge set to 0
REM Bonds defined by QM have a sigma set to 0.030 Angs
REM Angles defined by QM have a sigma set to 3.0 degrees

REM grade-cif2shelx output
REM Version: 0.0.5 <Dec 20 2013>
REM grade-cif2shelx extracts restraints from a grade CIF file
REM and translates them into SHELX syntax.
REM authors Oliver Smart and Julian Holstein.

REM bonds:
DFIX_CHL 1.776 0.030 C1 CL4
DFIX_CHL 1.776 0.030 C1 CL3
DFIX_CHL 1.776 0.030 C1 CL2

REM angles SHELX uses 1,3 distance restraints for angles,
REM these are derived by trig from the grade angle and two bond lengths:
REM CL3 C1 CL4 ang=108.1,3.0 b12=1.776,0.030 b23=1.776,0.030
DANG_CHL 2.875 0.064 CL3 CL4
REM CL2 C1 CL4 ang=108.1,3.0 b12=1.776,0.030 b23=1.776,0.030
DANG_CHL 2.875 0.064 CL2 CL4
REM CL2 C1 CL3 ang=108.1,3.0 b12=1.776,0.030 b23=1.776,0.030
DANG_CHL 2.875 0.064 CL2 CL3
;
3646
